data_7242422
loop_
_publ_author_name
'Santoro, Orlando'
'Elsegood, Mark R. J.'
'Teat, Simon J.'
'Yamato, Takehiko'
'Redshaw, Carl'

_publ_section_title
;
 Lithium calix[4]arenes: structural studies and use in the ring opening
 polymerization of cyclic esters
;
_journal_issue 19
_journal_name_full 'RSC Advances'
_journal_page_first 11304
_journal_page_last 11317
_journal_paper_doi 10.1039/D1RA00175B
_journal_volume 11
_journal_year 2021
_chemical_absolute_configuration unk
_chemical_formula_moiety 'C48 H66 Li2 O7, 3(C4 H8 O)'
_chemical_formula_sum 'C60 H90 Li2 O10'
_chemical_formula_weight 985.19
_space_group_crystal_system monoclinic
_space_group_IT_number 4
_space_group_name_Hall 'P 2yb'
_space_group_name_H-M_alt 'P 1 21 1'
_atom_sites_solution_hydrogens mixed
_atom_sites_solution_primary direct
_atom_sites_solution_secondary difmap
_audit_creation_method SHELXL-2018/3
_audit_update_record
;
2021-03-03 deposited with the CCDC.	2021-03-08 downloaded from the CCDC.
;
_cell_angle_alpha 90
_cell_angle_beta 96.406(11)
_cell_angle_gamma 90
_cell_formula_units_Z 4
_cell_length_a 11.763(14)
_cell_length_b 36.82(4)
_cell_length_c 13.119(16)
_cell_measurement_reflns_used 11272
_cell_measurement_temperature 100(2)
_cell_measurement_theta_max 26.7
_cell_measurement_theta_min 1.9
_cell_volume 5647(11)
_computing_cell_refinement
; 
Rigaku CrystalClear-SM Expert 2.0 r13 
;
_computing_data_collection
; 
Rigaku CrystalClear-SM Expert 2.0 r13 
;
_computing_data_reduction
; 
Rigaku CrystalClear-SM Expert 2.0 r13 
;
_computing_molecular_graphics 'Bruker SHELXTL'
_computing_publication_material 'Bruker SHELXTL'
_computing_structure_refinement 'SHELXL-2018/3 (Sheldrick, 2018)'
_computing_structure_solution 'SHELXS (Sheldrick, 2008)'
_diffrn_ambient_temperature 100(2)
_diffrn_detector 'CCD plate'
_diffrn_detector_area_resol_mean 28.5714
_diffrn_detector_type 'Rigaku Saturn724+ (2x2 bin mode)'
_diffrn_measured_fraction_theta_full 0.995
_diffrn_measured_fraction_theta_max 0.995
_diffrn_measurement_device 'four-circle \k goniometer'
_diffrn_measurement_device_type CrystalLogic
_diffrn_measurement_method 'profile data from \w-scans'
_diffrn_radiation_collimation 'Confocal mirrors'
_diffrn_radiation_monochromator 'double crystal silicon'
_diffrn_radiation_type synchrotron
_diffrn_radiation_wavelength 0.6889
_diffrn_reflns_av_R_equivalents 0.1333
_diffrn_reflns_av_unetI/netI 0.1766
_diffrn_reflns_Laue_measured_fraction_full 0.995
_diffrn_reflns_Laue_measured_fraction_max 0.995
_diffrn_reflns_limit_h_max 13
_diffrn_reflns_limit_h_min -13
_diffrn_reflns_limit_k_max 37
_diffrn_reflns_limit_k_min -40
_diffrn_reflns_limit_l_max 14
_diffrn_reflns_limit_l_min -14
_diffrn_reflns_number 37790
_diffrn_reflns_point_group_measured_fraction_full 0.970
_diffrn_reflns_point_group_measured_fraction_max 0.970
_diffrn_reflns_theta_full 22.498
_diffrn_reflns_theta_max 22.498
_diffrn_reflns_theta_min 2.393
_diffrn_source 'DLS beamline I19'
_exptl_absorpt_coefficient_mu 0.075
_exptl_absorpt_correction_T_max 1.000
_exptl_absorpt_correction_T_min 0.340
_exptl_absorpt_correction_type multi-scan
_exptl_crystal_colour Colourless
_exptl_crystal_density_diffrn 1.159
_exptl_crystal_density_method 'not measured'
_exptl_crystal_description Platelet
_exptl_crystal_F_000 2144
_exptl_crystal_recrystallization_method 'Re-crystallisation from solvent: tetrahydrofuran'
_exptl_crystal_size_max 0.060
_exptl_crystal_size_mid 0.050
_exptl_crystal_size_min 0.020
_refine_diff_density_max 0.557
_refine_diff_density_min -0.488
_refine_diff_density_rms 0.119
_refine_ls_abs_structure_details
; 
 Flack x determined using 1974 quotients [(I+)-(I-)]/[(I+)+(I-)] 
 (Parsons, Flack and Wagner, Acta Cryst. B69 (2013) 249-259). 
;
_refine_ls_abs_structure_Flack 0.8(10)
_refine_ls_extinction_method none
_refine_ls_goodness_of_fit_ref 1.047
_refine_ls_hydrogen_treatment mixed
_refine_ls_matrix_type full
_refine_ls_number_parameters 1333
_refine_ls_number_reflns 15742
_refine_ls_number_restraints 9
_refine_ls_restrained_S_all 1.047
_refine_ls_R_factor_all 0.1922
_refine_ls_R_factor_gt 0.1497
_refine_ls_shift/su_max 0.001
_refine_ls_shift/su_mean 0.000
_refine_ls_structure_factor_coef Fsqd
_refine_ls_weighting_details 'w=1/[\s^2^(Fo^2^)+(0.2878P)^2^+5.8000P] where P=(Fo^2^+2Fc^2^)/3'
_refine_ls_weighting_scheme calc
_refine_ls_wR_factor_gt 0.4003
_refine_ls_wR_factor_ref 0.4514
_reflns_Friedel_coverage 0.915
_reflns_Friedel_fraction_full 0.944
_reflns_Friedel_fraction_max 0.944
_reflns_number_gt 9255
_reflns_number_total 15742
_reflns_threshold_expression 'I > 2\s(I)'
_cod_data_source_file d1ra00175b2.cif
_cod_data_source_block 7
_cod_depositor_comments
;
The following automatic conversions were performed:

data item '_exptl_absorpt_correction_type' value 'Multi-scan' was
changed to 'multi-scan' in accordance with the
/home/data/users/saulius/crontab/automatic-downloads/rss-feeds/RSC/lib/dictionaries/cif_core.dic
dictionary named 'cif_core.dic' version 2.4.2 last updated on
2011-04-26.

Automatic conversion script
Id: cif_fix_values 7556 2019-12-06 15:28:31Z antanas 
;
_cod_original_sg_symbol_H-M 'P 21'
_cod_database_code 7242422
_shelx_shelxl_version_number 2018/3
_shelx_space_group_comment
; 
The symmetry employed for this shelxl refinement is uniquely defined 
by the following loop, which should always be used as a source of 
symmetry information in preference to the above space-group names. 
They are only intended as comments. 
;
_shelx_estimated_absorpt_t_min 0.995
_shelx_estimated_absorpt_t_max 0.998

loop_
_space_group_symop_operation_xyz
'x, y, z'
'-x, y+1/2, -z'

loop_
_atom_site_label
_atom_site_type_symbol
_atom_site_fract_x
_atom_site_fract_y
_atom_site_fract_z
_atom_site_U_iso_or_equiv
_atom_site_adp_type
_atom_site_occupancy
_atom_site_site_symmetry_order
_atom_site_calc_flag
_atom_site_refinement_flags_posn
_atom_site_refinement_flags_adp
_atom_site_refinement_flags_occupancy
_atom_site_disorder_assembly
_atom_site_disorder_group
Li1 Li 0.192(3) 0.5599(7) 0.723(2) 0.046(7) Uani 1 1 d . . . . .
Li2 Li 0.243(2) 0.5718(7) 0.5020(18) 0.040(6) Uani 1 1 d . . . . .
O1 O 0.0773(9) 0.5310(3) 0.6547(8) 0.047(3) Uani 1 1 d D . . . .
O2 O 0.3329(9) 0.5303(3) 0.7223(7) 0.038(3) Uani 1 1 d D . . . .
H2 H 0.354(13) 0.533(4) 0.633(4) 0.046 Uiso 1 1 d D U . . .
O3 O 0.3729(10) 0.5401(3) 0.5447(8) 0.047(3) Uani 1 1 d D . . . .
O4 O 0.1159(10) 0.5405(3) 0.4786(9) 0.046(3) Uani 1 1 d D . . . .
H4 H 0.106(12) 0.533(4) 0.568(5) 0.055 Uiso 1 1 d D U . . .
O5 O 0.2197(10) 0.5997(3) 0.6284(9) 0.049(3) Uani 1 1 d . . . . .
H5A H 0.288523 0.613923 0.653903 0.059 Uiso 1 1 calc R U . . .
H5B H 0.153035 0.616249 0.616720 0.059 Uiso 1 1 calc R U . . .
O6 O 0.1744(10) 0.5856(3) 0.8490(9) 0.051(3) Uani 1 1 d . . . . .
C1 C 0.0346(15) 0.4980(5) 0.6719(12) 0.044(4) Uani 1 1 d . . . . .
C2 C -0.0481(14) 0.4837(5) 0.6007(12) 0.042(4) Uani 1 1 d . . . . .
C3 C -0.0964(15) 0.4503(5) 0.6204(13) 0.043(4) Uani 1 1 d . . . . .
H3 H -0.153916 0.440548 0.571425 0.052 Uiso 1 1 calc R U . . .
C4 C -0.0628(15) 0.4302(5) 0.7114(14) 0.049(5) Uani 1 1 d . . . . .
C5 C 0.0240(14) 0.4446(5) 0.7788(12) 0.040(4) Uani 1 1 d . . . . .
H5 H 0.052001 0.431163 0.838047 0.049 Uiso 1 1 calc R U . . .
C6 C 0.0719(13) 0.4787(5) 0.7618(13) 0.045(4) Uani 1 1 d . . . . .
C7 C -0.1177(16) 0.3951(5) 0.7353(14) 0.048(4) Uani 1 1 d . . . . .
C8 C -0.2195(15) 0.3855(5) 0.6605(13) 0.047(4) Uani 1 1 d . . . . .
H8A H -0.282251 0.402377 0.668924 0.071 Uiso 1 1 calc R U . . .
H8B H -0.243832 0.360660 0.673390 0.071 Uiso 1 1 calc R U . . .
H8C H -0.198661 0.387330 0.590400 0.071 Uiso 1 1 calc R U . . .
C9 C -0.1632(18) 0.3992(6) 0.8429(15) 0.060(5) Uani 1 1 d . . . . .
H9A H -0.214390 0.420211 0.841841 0.091 Uiso 1 1 calc R U . . .
H9B H -0.098476 0.402687 0.895793 0.091 Uiso 1 1 calc R U . . .
H9C H -0.205120 0.377192 0.858090 0.091 Uiso 1 1 calc R U . . .
C10 C -0.0267(19) 0.3633(6) 0.7462(17) 0.068(6) Uani 1 1 d . . . . .
H10A H -0.062640 0.341166 0.768808 0.102 Uiso 1 1 calc R U . . .
H10B H 0.037324 0.370159 0.796845 0.102 Uiso 1 1 calc R U . . .
H10C H 0.001481 0.358999 0.679771 0.102 Uiso 1 1 calc R U . . .
C11 C 0.1673(14) 0.4928(5) 0.8382(14) 0.044(4) Uani 1 1 d . . . . .
H11A H 0.150336 0.486235 0.908139 0.052 Uiso 1 1 calc R U . . .
H11B H 0.168879 0.519589 0.833869 0.052 Uiso 1 1 calc R U . . .
C12 C 0.3595(14) 0.4961(5) 0.7586(12) 0.041(4) Uani 1 1 d . . . . .
C13 C 0.2849(14) 0.4783(5) 0.8228(12) 0.042(4) Uani 1 1 d . . . . .
C14 C 0.3187(14) 0.4456(5) 0.8656(13) 0.043(4) Uani 1 1 d . . . . .
H14 H 0.269507 0.433813 0.907872 0.052 Uiso 1 1 calc R U . . .
C15 C 0.4225(16) 0.4285(5) 0.8504(13) 0.049(4) Uani 1 1 d . . . . .
C16 C 0.4871(13) 0.4466(5) 0.7841(12) 0.039(4) Uani 1 1 d . . . . .
H16 H 0.554948 0.435035 0.767726 0.047 Uiso 1 1 calc R U . . .
C17 C 0.4611(14) 0.4792(5) 0.7408(12) 0.042(4) Uani 1 1 d . . . . .
C18 C 0.4626(16) 0.3937(6) 0.9060(14) 0.055(5) Uani 1 1 d . . . . .
C19 C 0.3687(18) 0.3767(5) 0.9648(19) 0.068(6) Uani 1 1 d . . . . .
H19A H 0.400927 0.356226 1.006160 0.102 Uiso 1 1 calc R U . . .
H19B H 0.305562 0.368097 0.915687 0.102 Uiso 1 1 calc R U . . .
H19C H 0.340179 0.395023 1.009805 0.102 Uiso 1 1 calc R U . . .
C20 C 0.5631(18) 0.4027(6) 0.9821(15) 0.060(5) Uani 1 1 d . . . . .
H20A H 0.539877 0.420239 1.032050 0.091 Uiso 1 1 calc R U . . .
H20B H 0.624131 0.413225 0.946368 0.091 Uiso 1 1 calc R U . . .
H20C H 0.591164 0.380531 1.017890 0.091 Uiso 1 1 calc R U . . .
C21 C 0.5030(18) 0.3651(5) 0.8302(16) 0.058(5) Uani 1 1 d . . . . .
H21A H 0.554953 0.376694 0.786589 0.087 Uiso 1 1 calc R U . . .
H21B H 0.436447 0.355393 0.787240 0.087 Uiso 1 1 calc R U . . .
H21C H 0.542970 0.345310 0.869105 0.087 Uiso 1 1 calc R U . . .
C22 C 0.5333(16) 0.4958(5) 0.6633(13) 0.047(4) Uani 1 1 d . . . . .
H22A H 0.534759 0.522525 0.672165 0.056 Uiso 1 1 calc R U . . .
H22B H 0.612792 0.486858 0.677707 0.056 Uiso 1 1 calc R U . . .
C23 C 0.4070(16) 0.5090(5) 0.4981(12) 0.047(4) Uani 1 1 d . . . . .
C24 C 0.4902(13) 0.4872(5) 0.5554(11) 0.036(4) Uani 1 1 d . . . . .
C25 C 0.5271(13) 0.4565(5) 0.5102(13) 0.040(4) Uani 1 1 d . . . . .
H25 H 0.584670 0.442152 0.547409 0.048 Uiso 1 1 calc R U . . .
C26 C 0.4840(13) 0.4453(5) 0.4122(12) 0.040(4) Uani 1 1 d . . . . .
C27 C 0.4045(16) 0.4677(6) 0.3584(13) 0.053(5) Uani 1 1 d . . . . .
H27 H 0.374497 0.461115 0.290673 0.064 Uiso 1 1 calc R U . . .
C28 C 0.3661(15) 0.5004(5) 0.4016(13) 0.043(4) Uani 1 1 d . . . . .
C29 C 0.5251(15) 0.4096(5) 0.3622(15) 0.051(5) Uani 1 1 d . . . . .
C30 C 0.5147(16) 0.3780(5) 0.4410(16) 0.060(5) Uani 1 1 d . . . . .
H30A H 0.437571 0.377995 0.462425 0.090 Uiso 1 1 calc R U . . .
H30B H 0.571003 0.381682 0.501026 0.090 Uiso 1 1 calc R U . . .
H30C H 0.529174 0.354736 0.408685 0.090 Uiso 1 1 calc R U . . .
C31 C 0.6502(19) 0.4138(6) 0.3458(17) 0.070(6) Uani 1 1 d . . . . .
H31A H 0.674765 0.392634 0.308593 0.105 Uiso 1 1 calc R U . . .
H31B H 0.696632 0.415638 0.412430 0.105 Uiso 1 1 calc R U . . .
H31C H 0.659873 0.435837 0.305826 0.105 Uiso 1 1 calc R U . . .
C32 C 0.4520(16) 0.4008(6) 0.2626(13) 0.056(5) Uani 1 1 d . . . . .
H32A H 0.466751 0.418639 0.210213 0.084 Uiso 1 1 calc R U . . .
H32B H 0.370992 0.401626 0.273574 0.084 Uiso 1 1 calc R U . . .
H32C H 0.471003 0.376434 0.239533 0.084 Uiso 1 1 calc R U . . .
C33 C 0.2745(13) 0.5214(5) 0.3348(13) 0.044(4) Uani 1 1 d . . . . .
H33A H 0.274208 0.546858 0.359113 0.053 Uiso 1 1 calc R U . . .
H33B H 0.294577 0.521734 0.263466 0.053 Uiso 1 1 calc R U . . .
C34 C 0.0839(14) 0.5157(5) 0.4102(13) 0.043(4) Uani 1 1 d . . . . .
C35 C 0.1593(14) 0.5064(5) 0.3345(11) 0.041(4) Uani 1 1 d . . . . .
C36 C 0.1184(13) 0.4804(5) 0.2609(12) 0.043(4) Uani 1 1 d . . . . .
H36 H 0.164499 0.475099 0.207717 0.051 Uiso 1 1 calc R U . . .
C37 C 0.0129(15) 0.4615(5) 0.2605(14) 0.050(5) Uani 1 1 d . . . . .
C38 C -0.0523(16) 0.4706(5) 0.3382(13) 0.047(4) Uani 1 1 d . . . . .
H38 H -0.123716 0.458610 0.339630 0.057 Uiso 1 1 calc R U . . .
C39 C -0.0202(15) 0.4960(4) 0.4145(13) 0.043(4) Uani 1 1 d . . . . .
C40 C -0.0300(16) 0.4356(5) 0.1769(13) 0.049(4) Uani 1 1 d . . . . .
C41 C 0.0574(17) 0.4271(6) 0.1033(15) 0.061(5) Uani 1 1 d . . . . .
H41A H 0.079930 0.449587 0.071191 0.092 Uiso 1 1 calc R U . . .
H41B H 0.023718 0.410334 0.050244 0.092 Uiso 1 1 calc R U . . .
H41C H 0.124830 0.415799 0.141157 0.092 Uiso 1 1 calc R U . . .
C42 C -0.1401(19) 0.4470(6) 0.1168(15) 0.061(5) Uani 1 1 d . . . . .
H42A H -0.197113 0.452058 0.163987 0.092 Uiso 1 1 calc R U . . .
H42B H -0.167919 0.427359 0.069962 0.092 Uiso 1 1 calc R U . . .
H42C H -0.127309 0.468851 0.077212 0.092 Uiso 1 1 calc R U . . .
C43 C -0.0475(18) 0.3978(6) 0.2292(15) 0.061(5) Uani 1 1 d . . . . .
H43A H 0.021834 0.391371 0.274088 0.092 Uiso 1 1 calc R U . . .
H43B H -0.062938 0.379105 0.176221 0.092 Uiso 1 1 calc R U . . .
H43C H -0.112372 0.399299 0.269907 0.092 Uiso 1 1 calc R U . . .
C44 C -0.0899(14) 0.5040(5) 0.5006(12) 0.044(4) Uani 1 1 d . . . . .
H44A H -0.170449 0.497174 0.479170 0.052 Uiso 1 1 calc R U . . .
H44B H -0.087790 0.530446 0.514108 0.052 Uiso 1 1 calc R U . . .
O7 O 0.2482(11) 0.6101(3) 0.4029(9) 0.051(3) Uani 1 1 d . . . . .
C45 C 0.3154(16) 0.6418(5) 0.4126(13) 0.052(5) Uani 1 1 d . . . . .
H45A H 0.375118 0.641094 0.365077 0.062 Uiso 1 1 calc R U . . .
H45B H 0.352891 0.644422 0.483592 0.062 Uiso 1 1 calc R U . . .
C46 C 0.233(2) 0.6728(7) 0.3855(18) 0.077(7) Uani 1 1 d . . . . .
H46A H 0.195563 0.680728 0.445856 0.092 Uiso 1 1 calc R U . . .
H46B H 0.271948 0.693867 0.357922 0.092 Uiso 1 1 calc R U . . .
C47 C 0.147(2) 0.6562(6) 0.3046(17) 0.066(6) Uani 1 1 d . . . . .
H47A H 0.172973 0.658570 0.235616 0.080 Uiso 1 1 calc R U . . .
H47B H 0.071239 0.667792 0.304245 0.080 Uiso 1 1 calc R U . . .
C48 C 0.1429(18) 0.6163(6) 0.3366(18) 0.069(6) Uani 1 1 d . . . . .
H48A H 0.075593 0.611623 0.373748 0.083 Uiso 1 1 calc R U . . .
H48B H 0.138613 0.600195 0.275751 0.083 Uiso 1 1 calc R U . . .
Li3 Li 0.508(2) 0.6216(12) 0.730(2) 0.064(10) Uani 1 1 d . . . . .
Li4 Li 0.452(2) 0.6067(8) 0.951(2) 0.050(7) Uani 1 1 d . . . . .
O8 O 0.3708(9) 0.6484(3) 0.7344(8) 0.043(3) Uani 1 1 d D . . . .
H8 H 0.361(11) 0.644(5) 0.825(4) 0.052 Uiso 1 1 d D U . . .
O9 O 0.6206(9) 0.6480(3) 0.8014(8) 0.041(3) Uani 1 1 d D . . . .
O10 O 0.5776(10) 0.6387(3) 0.9759(8) 0.047(3) Uani 1 1 d D . . . .
H10 H 0.605(13) 0.642(5) 0.890(5) 0.056 Uiso 1 1 d D U . . .
O11 O 0.3277(10) 0.6379(3) 0.9077(8) 0.044(3) Uani 1 1 d D . . . .
O12 O 0.4773(10) 0.5800(3) 0.8264(9) 0.048(3) Uani 1 1 d . . . . .
H12A H 0.408938 0.565841 0.799641 0.058 Uiso 1 1 calc R U . . .
H12B H 0.543978 0.563592 0.838459 0.058 Uiso 1 1 calc R U . . .
O13 O 0.5220(12) 0.5939(3) 0.6049(9) 0.057(3) Uani 1 1 d . . . . .
C49 C 0.3387(15) 0.6809(5) 0.6912(13) 0.044(4) Uani 1 1 d . . . . .
C50 C 0.2341(15) 0.6981(5) 0.7083(12) 0.045(4) Uani 1 1 d . . . . .
C51 C 0.1979(17) 0.7289(5) 0.6577(12) 0.045(4) Uani 1 1 d . . . . .
H51 H 0.126635 0.739190 0.669929 0.054 Uiso 1 1 calc R U . . .
C52 C 0.2629(18) 0.7461(5) 0.5875(14) 0.053(5) Uani 1 1 d . . . . .
C53 C 0.3669(15) 0.7303(5) 0.5756(13) 0.045(4) Uani 1 1 d . . . . .
H53 H 0.411413 0.740906 0.527259 0.054 Uiso 1 1 calc R U . . .
C54 C 0.4113(13) 0.6998(5) 0.6296(12) 0.037(4) Uani 1 1 d . . . . .
C55 C 0.2138(15) 0.7798(5) 0.5269(14) 0.052(5) Uani 1 1 d . . . . .
C56 C 0.2063(17) 0.8108(5) 0.6018(16) 0.059(5) Uani 1 1 d . . . . .
H56A H 0.159526 0.803392 0.655526 0.089 Uiso 1 1 calc R U . . .
H56B H 0.171152 0.831953 0.565324 0.089 Uiso 1 1 calc R U . . .
H56C H 0.283274 0.817207 0.632993 0.089 Uiso 1 1 calc R U . . .
C57 C 0.0965(18) 0.7723(7) 0.4723(16) 0.068(6) Uani 1 1 d . . . . .
H57A H 0.040870 0.771109 0.522484 0.102 Uiso 1 1 calc R U . . .
H57B H 0.097387 0.749071 0.435841 0.102 Uiso 1 1 calc R U . . .
H57C H 0.075106 0.791790 0.423045 0.102 Uiso 1 1 calc R U . . .
C58 C 0.292(2) 0.7889(6) 0.4440(19) 0.075(6) Uani 1 1 d . . . . .
H58A H 0.263774 0.810954 0.407417 0.113 Uiso 1 1 calc R U . . .
H58B H 0.291187 0.768699 0.395351 0.113 Uiso 1 1 calc R U . . .
H58C H 0.369929 0.792956 0.476189 0.113 Uiso 1 1 calc R U . . .
C59 C 0.5289(14) 0.6863(5) 0.6149(12) 0.045(4) Uani 1 1 d . . . . .
H59A H 0.547787 0.693628 0.546148 0.054 Uiso 1 1 calc R U . . .
H59B H 0.529499 0.659416 0.617867 0.054 Uiso 1 1 calc R U . . .
C60 C 0.6581(14) 0.6831(5) 0.7838(12) 0.042(4) Uani 1 1 d . . . . .
C61 C 0.6209(15) 0.7014(5) 0.6976(13) 0.049(4) Uani 1 1 d . . . . .
C62 C 0.6581(14) 0.7373(5) 0.6848(12) 0.042(4) Uani 1 1 d . . . . .
H62 H 0.627178 0.750982 0.626889 0.050 Uiso 1 1 calc R U . . .
C63 C 0.7403(13) 0.7529(5) 0.7571(12) 0.041(4) Uani 1 1 d . . . . .
C64 C 0.7804(14) 0.7337(5) 0.8428(12) 0.038(4) Uani 1 1 d . . . . .
H64 H 0.836602 0.744161 0.891653 0.046 Uiso 1 1 calc R U . . .
C65 C 0.7397(14) 0.6989(4) 0.8594(12) 0.036(4) Uani 1 1 d . . . . .
C66 C 0.7861(15) 0.7919(5) 0.7405(15) 0.051(5) Uani 1 1 d . . . . .
C67 C 0.7247(18) 0.8104(6) 0.6468(17) 0.066(5) Uani 1 1 d . . . . .
H67A H 0.642013 0.809637 0.650525 0.099 Uiso 1 1 calc R U . . .
H67B H 0.742494 0.797715 0.584781 0.099 Uiso 1 1 calc R U . . .
H67C H 0.749970 0.835686 0.644514 0.099 Uiso 1 1 calc R U . . .
C68 C 0.9150(17) 0.7891(6) 0.7275(18) 0.069(6) Uani 1 1 d . . . . .
H68A H 0.925169 0.773842 0.667977 0.103 Uiso 1 1 calc R U . . .
H68B H 0.956000 0.778302 0.789253 0.103 Uiso 1 1 calc R U . . .
H68C H 0.945501 0.813431 0.716985 0.103 Uiso 1 1 calc R U . . .
C69 C 0.772(2) 0.8153(6) 0.8365(16) 0.073(6) Uani 1 1 d . . . . .
H69A H 0.795091 0.840366 0.824050 0.109 Uiso 1 1 calc R U . . .
H69B H 0.821144 0.805471 0.895577 0.109 Uiso 1 1 calc R U . . .
H69C H 0.692369 0.814812 0.850644 0.109 Uiso 1 1 calc R U . . .
C70 C 0.7853(15) 0.6784(5) 0.9581(14) 0.048(4) Uani 1 1 d . . . . .
H70A H 0.788815 0.652067 0.943425 0.058 Uiso 1 1 calc R U . . .
H70B H 0.863749 0.686832 0.981690 0.058 Uiso 1 1 calc R U . . .
C71 C 0.6075(15) 0.6662(5) 1.0441(12) 0.042(4) Uani 1 1 d . . . . .
C72 C 0.7080(13) 0.6849(5) 1.0423(12) 0.043(4) Uani 1 1 d . . . . .
C73 C 0.7381(15) 0.7119(5) 1.1149(12) 0.045(4) Uani 1 1 d . . . . .
H73 H 0.807439 0.724899 1.112256 0.054 Uiso 1 1 calc R U . . .
C74 C 0.6687(15) 0.7201(5) 1.1915(12) 0.042(4) Uani 1 1 d . . . . .
C75 C 0.5683(17) 0.7009(6) 1.1909(14) 0.058(5) Uani 1 1 d . . . . .
H75 H 0.520202 0.705823 1.242865 0.070 Uiso 1 1 calc R U . . .
C76 C 0.5341(13) 0.6747(4) 1.1176(14) 0.039(4) Uani 1 1 d . . . . .
C77 C 0.7081(14) 0.7495(5) 1.2732(11) 0.041(4) Uani 1 1 d . . . . .
C78 C 0.750(2) 0.7839(7) 1.2227(17) 0.075(6) Uani 1 1 d . . . . .
H78A H 0.810649 0.777378 1.180309 0.112 Uiso 1 1 calc R U . . .
H78B H 0.780384 0.801057 1.275956 0.112 Uiso 1 1 calc R U . . .
H78C H 0.686287 0.795067 1.179547 0.112 Uiso 1 1 calc R U . . .
C79 C 0.807(2) 0.7340(7) 1.3460(16) 0.079(7) Uani 1 1 d . . . . .
H79A H 0.778983 0.714124 1.386148 0.118 Uiso 1 1 calc R U . . .
H79B H 0.839434 0.753121 1.392421 0.118 Uiso 1 1 calc R U . . .
H79C H 0.866558 0.724727 1.305995 0.118 Uiso 1 1 calc R U . . .
C80 C 0.613(2) 0.7592(7) 1.3387(18) 0.075(7) Uani 1 1 d . . . . .
H80A H 0.543775 0.765484 1.294054 0.113 Uiso 1 1 calc R U . . .
H80B H 0.637428 0.780039 1.382469 0.113 Uiso 1 1 calc R U . . .
H80C H 0.598158 0.738417 1.381724 0.113 Uiso 1 1 calc R U . . .
C81 C 0.4168(15) 0.6573(6) 1.1181(12) 0.055(5) Uani 1 1 d . . . . .
H81A H 0.419404 0.632113 1.091841 0.066 Uiso 1 1 calc R U . . .
H81B H 0.397224 0.656060 1.189538 0.066 Uiso 1 1 calc R U . . .
C82 C 0.2843(14) 0.6691(4) 0.9539(14) 0.040(4) Uani 1 1 d . . . . .
C83 C 0.3260(14) 0.6779(4) 1.0540(12) 0.040(4) Uani 1 1 d . . . . .
C84 C 0.2784(16) 0.7084(5) 1.0953(14) 0.046(4) Uani 1 1 d . . . . .
H84 H 0.304319 0.714248 1.164576 0.055 Uiso 1 1 calc R U . . .
C85 C 0.1984(17) 0.7305(5) 1.0455(15) 0.051(5) Uani 1 1 d . . . . .
C86 C 0.1591(17) 0.7200(5) 0.9420(13) 0.050(5) Uani 1 1 d . . . . .
H86 H 0.104005 0.734622 0.902493 0.060 Uiso 1 1 calc R U . . .
C87 C 0.2007(15) 0.6886(5) 0.8982(14) 0.051(5) Uani 1 1 d . . . . .
C88 C 0.1499(13) 0.7646(6) 1.0947(13) 0.049(5) Uani 1 1 d . . . . .
C89 C 0.2476(17) 0.7869(6) 1.1415(16) 0.062(5) Uani 1 1 d . . . . .
H89A H 0.295551 0.794021 1.088410 0.092 Uiso 1 1 calc R U . . .
H89B H 0.293269 0.772644 1.194374 0.092 Uiso 1 1 calc R U . . .
H89C H 0.218405 0.808680 1.172684 0.092 Uiso 1 1 calc R U . . .
C90 C 0.0826(15) 0.7496(5) 1.1803(14) 0.050(4) Uani 1 1 d . . . . .
H90A H 0.046437 0.769776 1.213274 0.075 Uiso 1 1 calc R U . . .
H90B H 0.135087 0.736821 1.231408 0.075 Uiso 1 1 calc R U . . .
H90C H 0.023537 0.732746 1.150461 0.075 Uiso 1 1 calc R U . . .
C91 C 0.0676(17) 0.7858(6) 1.0249(15) 0.064(5) Uani 1 1 d . . . . .
H91A H 0.054085 0.809329 1.056190 0.095 Uiso 1 1 calc R U . . .
H91B H -0.004685 0.772449 1.012567 0.095 Uiso 1 1 calc R U . . .
H91C H 0.099042 0.789630 0.959597 0.095 Uiso 1 1 calc R U . . .
C92 C 0.1607(16) 0.6814(6) 0.7854(12) 0.050(4) Uani 1 1 d . . . . .
H92A H 0.081679 0.690732 0.770313 0.059 Uiso 1 1 calc R U . . .
H92B H 0.157863 0.654786 0.774364 0.059 Uiso 1 1 calc R U . . .
O14 O 0.4502(11) 0.5674(3) 1.0507(9) 0.052(3) Uani 1 1 d . . . . .
C93 C 0.552(2) 0.5601(5) 1.1172(16) 0.066(6) Uani 1 1 d . . . . .
H93A H 0.557050 0.576077 1.178266 0.079 Uiso 1 1 calc R U . . .
H93B H 0.620570 0.563973 1.081178 0.079 Uiso 1 1 calc R U . . .
C94 C 0.542(2) 0.5177(7) 1.1504(18) 0.079(7) Uani 1 1 d . . . . .
H94A H 0.615618 0.504809 1.149374 0.095 Uiso 1 1 calc R U . . .
H94B H 0.515927 0.515373 1.219313 0.095 Uiso 1 1 calc R U . . .
C95 C 0.454(2) 0.5040(5) 1.0691(16) 0.062(6) Uani 1 1 d . . . . .
H95A H 0.409122 0.484174 1.095857 0.074 Uiso 1 1 calc R U . . .
H95B H 0.490902 0.494728 1.009891 0.074 Uiso 1 1 calc R U . . .
C96 C 0.3798(17) 0.5357(6) 1.0383(15) 0.064(6) Uani 1 1 d . . . . .
H96A H 0.346316 0.533276 0.965938 0.076 Uiso 1 1 calc R U . . .
H96B H 0.316628 0.537379 1.082052 0.076 Uiso 1 1 calc R U . . .
O15 O 0.1615(15) 0.3589(5) 0.5699(11) 0.078(4) Uani 1 1 d . . . . .
C97 C 0.0982(18) 0.3800(6) 0.4944(15) 0.061(5) Uani 1 1 d . . . . .
H97A H 0.027845 0.389292 0.520336 0.073 Uiso 1 1 calc R U . . .
H97B H 0.075787 0.365162 0.432431 0.073 Uiso 1 1 calc R U . . .
C98 C 0.1728(17) 0.4110(5) 0.4690(15) 0.053(5) Uani 1 1 d . . . . .
H98A H 0.229167 0.403508 0.422315 0.063 Uiso 1 1 calc R U . . .
H98B H 0.127517 0.431802 0.438924 0.063 Uiso 1 1 calc R U . . .
C99 C 0.228(2) 0.4190(7) 0.5740(18) 0.076(7) Uani 1 1 d . . . . .
H99A H 0.177918 0.434409 0.611823 0.091 Uiso 1 1 calc R U . . .
H99B H 0.301983 0.431616 0.571370 0.091 Uiso 1 1 calc R U . . .
C100 C 0.246(2) 0.3823(8) 0.6242(16) 0.083(7) Uani 1 1 d . . . . .
H10D H 0.323969 0.373232 0.618128 0.099 Uiso 1 1 calc R U . . .
H10E H 0.234535 0.383692 0.697740 0.099 Uiso 1 1 calc R U . . .
O16 O 0.4346(13) 0.8080(4) 0.9684(11) 0.071(4) Uani 1 1 d . . . . .
C101 C 0.5067(16) 0.7761(6) 0.9925(14) 0.056(5) Uani 1 1 d . . . . .
H10F H 0.490974 0.765030 1.058248 0.067 Uiso 1 1 calc R U . . .
H10G H 0.588817 0.782548 0.996841 0.067 Uiso 1 1 calc R U . . .
C102 C 0.4743(18) 0.7505(6) 0.9042(18) 0.069(6) Uani 1 1 d . . . . .
H10H H 0.412433 0.733781 0.919574 0.083 Uiso 1 1 calc R U . . .
H10I H 0.540950 0.735987 0.888227 0.083 Uiso 1 1 calc R U . . .
C103 C 0.4337(19) 0.7757(6) 0.8164(14) 0.062(6) Uani 1 1 d . . . . .
H10J H 0.498761 0.785657 0.783505 0.075 Uiso 1 1 calc R U . . .
H10K H 0.380403 0.763220 0.763960 0.075 Uiso 1 1 calc R U . . .
C104 C 0.3745(19) 0.8046(6) 0.8697(16) 0.063(5) Uani 1 1 d . . . . .
H10L H 0.375686 0.827804 0.831915 0.076 Uiso 1 1 calc R U . . .
H10M H 0.293951 0.797687 0.874536 0.076 Uiso 1 1 calc R U . . .
O17 O 0.6468(13) 0.6058(4) 0.4469(12) 0.076(4) Uani 1 1 d . . . . .
C105 C 0.643(2) 0.6324(7) 0.3655(17) 0.074(7) Uani 1 1 d . . . . .
H10N H 0.652801 0.657349 0.393038 0.089 Uiso 1 1 calc R U . . .
H10O H 0.569940 0.630955 0.319825 0.089 Uiso 1 1 calc R U . . .
C106 C 0.744(2) 0.6209(7) 0.3102(18) 0.078(7) Uani 1 1 d . . . . .
H10P H 0.724771 0.623945 0.235284 0.093 Uiso 1 1 calc R U . . .
H10Q H 0.811062 0.636111 0.332807 0.093 Uiso 1 1 calc R U . . .
C107 C 0.7697(17) 0.5815(7) 0.3351(18) 0.075(7) Uani 1 1 d . . . . .
H10R H 0.849157 0.578418 0.367682 0.090 Uiso 1 1 calc R U . . .
H10S H 0.757726 0.566148 0.272974 0.090 Uiso 1 1 calc R U . . .
C108 C 0.680(2) 0.5725(7) 0.4123(17) 0.073(6) Uani 1 1 d . . . . .
H10T H 0.613846 0.559212 0.377260 0.087 Uiso 1 1 calc R U . . .
H10U H 0.715609 0.557558 0.470038 0.087 Uiso 1 1 calc R U . . .
O18 O 0.0444(13) 0.5738(4) 1.0031(11) 0.068(4) Uani 1 1 d . . . . .
C109 C 0.0131(19) 0.6092(7) 1.0449(16) 0.069(6) Uani 1 1 d . . . . .
H10V H -0.021320 0.625412 0.989487 0.083 Uiso 1 1 calc R U . . .
H10W H 0.080938 0.621389 1.081310 0.083 Uiso 1 1 calc R U . . .
C110 C -0.071(2) 0.6000(7) 1.1164(18) 0.079(7) Uani 1 1 d . . . . .
H11C H -0.149528 0.605058 1.084411 0.094 Uiso 1 1 calc R U . . .
H11D H -0.056579 0.614626 1.179908 0.094 Uiso 1 1 calc R U . . .
C111 C -0.0562(19) 0.5577(7) 1.1423(17) 0.075(7) Uani 1 1 d . . . . .
H11E H -0.040317 0.553364 1.217009 0.090 Uiso 1 1 calc R U . . .
H11F H -0.124174 0.543534 1.114497 0.090 Uiso 1 1 calc R U . . .
C112 C 0.050(2) 0.5492(7) 1.0848(15) 0.071(6) Uani 1 1 d . . . . .
H11G H 0.121836 0.552493 1.130976 0.086 Uiso 1 1 calc R U . . .
H11H H 0.046961 0.523864 1.059085 0.086 Uiso 1 1 calc R U . . .
O19 O 0.0151(11) 0.6302(4) 0.5702(11) 0.064(4) Uani 1 1 d . . . . .
C113 C -0.0244(16) 0.6667(5) 0.5421(15) 0.052(5) Uani 1 1 d . . . . .
H11I H -0.045352 0.668522 0.467054 0.063 Uiso 1 1 calc R U . . .
H11J H 0.035784 0.684797 0.563191 0.063 Uiso 1 1 calc R U . . .
C114 C -0.1325(17) 0.6729(6) 0.6013(16) 0.060(5) Uani 1 1 d . . . . .
H11K H -0.122812 0.694676 0.645773 0.072 Uiso 1 1 calc R U . . .
H11L H -0.202891 0.675703 0.552944 0.072 Uiso 1 1 calc R U . . .
C115 C -0.136(2) 0.6387(6) 0.6641(18) 0.072(6) Uani 1 1 d . . . . .
H11M H -0.102046 0.642997 0.735472 0.087 Uiso 1 1 calc R U . . .
H11N H -0.216559 0.630626 0.665633 0.087 Uiso 1 1 calc R U . . .
C116 C -0.0704(19) 0.6109(8) 0.614(2) 0.087(8) Uani 1 1 d . . . . .
H11O H -0.035844 0.593174 0.665316 0.104 Uiso 1 1 calc R U . . .
H11P H -0.120350 0.597715 0.560839 0.104 Uiso 1 1 calc R U . . .
O20 O 0.6826(12) 0.5501(4) 0.8915(12) 0.070(4) Uani 1 1 d . . . . .
C117 C 0.7165(17) 0.5131(6) 0.9044(15) 0.057(5) Uani 1 1 d . . . . .
H11Q H 0.655391 0.496880 0.872656 0.068 Uiso 1 1 calc R U . . .
H11R H 0.731341 0.507091 0.978271 0.068 Uiso 1 1 calc R U . . .
C118 C 0.821(2) 0.5084(5) 0.8544(18) 0.067(6) Uani 1 1 d . . . . .
H11S H 0.816033 0.486271 0.811329 0.081 Uiso 1 1 calc R U . . .
H11T H 0.888759 0.506381 0.906161 0.081 Uiso 1 1 calc R U . . .
C119 C 0.829(2) 0.5420(8) 0.7890(18) 0.090(9) Uani 1 1 d . . . . .
H11U H 0.910160 0.548835 0.784667 0.108 Uiso 1 1 calc R U . . .
H11V H 0.790475 0.538355 0.718854 0.108 Uiso 1 1 calc R U . . .
C120 C 0.7713(18) 0.5690(6) 0.8444(18) 0.066(6) Uani 1 1 d . . . . .
H12C H 0.737388 0.587956 0.796884 0.079 Uiso 1 1 calc R U . . .
H12D H 0.825645 0.580691 0.897476 0.079 Uiso 1 1 calc R U . . .

loop_
_atom_site_aniso_label
_atom_site_aniso_U_11
_atom_site_aniso_U_22
_atom_site_aniso_U_33
_atom_site_aniso_U_23
_atom_site_aniso_U_13
_atom_site_aniso_U_12
Li1 0.07(2) 0.025(15) 0.044(14) 0.007(12) 0.018(14) 0.006(13)
Li2 0.055(17) 0.034(15) 0.028(12) 0.011(11) -0.006(12) -0.006(13)
O1 0.044(6) 0.064(9) 0.035(6) 0.006(6) 0.011(5) 0.005(6)
O2 0.051(6) 0.028(6) 0.036(5) 0.009(5) 0.009(5) 0.008(5)
O3 0.049(7) 0.049(8) 0.045(6) -0.001(6) 0.017(5) 0.000(6)
O4 0.053(7) 0.034(7) 0.052(7) -0.001(6) 0.019(6) -0.008(5)
O5 0.047(7) 0.046(8) 0.057(7) -0.006(6) 0.018(6) 0.001(5)
O6 0.053(7) 0.047(7) 0.058(7) -0.010(6) 0.029(6) -0.002(5)
C1 0.051(10) 0.041(11) 0.040(9) 0.014(8) 0.006(8) -0.005(8)
C2 0.037(9) 0.056(12) 0.033(8) -0.001(8) 0.010(7) -0.002(8)
C3 0.048(10) 0.032(10) 0.051(10) 0.012(8) 0.014(8) 0.001(8)
C4 0.047(10) 0.049(11) 0.055(10) 0.001(9) 0.022(9) -0.019(8)
C5 0.042(9) 0.042(11) 0.041(9) -0.009(8) 0.020(7) 0.004(8)
C6 0.028(8) 0.057(12) 0.051(10) 0.005(9) 0.008(7) 0.000(8)
C7 0.053(11) 0.041(11) 0.054(10) 0.013(8) 0.021(9) 0.004(8)
C8 0.046(10) 0.046(11) 0.050(9) -0.001(8) 0.008(8) -0.016(8)
C9 0.067(13) 0.059(13) 0.060(11) -0.008(10) 0.029(10) -0.010(10)
C10 0.081(15) 0.053(13) 0.076(14) -0.007(11) 0.034(12) 0.003(11)
C11 0.048(10) 0.028(9) 0.057(10) 0.004(8) 0.017(8) 0.002(7)
C12 0.040(9) 0.049(11) 0.038(8) 0.008(8) 0.015(7) -0.012(8)
C13 0.038(9) 0.049(11) 0.040(8) 0.003(8) 0.004(7) -0.011(8)
C14 0.039(9) 0.049(11) 0.042(9) 0.004(8) 0.009(7) -0.007(8)
C15 0.055(11) 0.051(12) 0.043(9) 0.008(8) 0.020(8) -0.001(9)
C16 0.032(8) 0.040(10) 0.047(9) -0.002(8) 0.002(7) 0.002(7)
C17 0.039(9) 0.055(12) 0.036(8) -0.006(8) 0.028(7) 0.000(8)
C18 0.043(10) 0.069(14) 0.053(10) 0.019(10) 0.005(8) 0.000(9)
C19 0.074(14) 0.029(11) 0.112(17) 0.009(11) 0.058(13) 0.006(9)
C20 0.080(14) 0.044(12) 0.060(11) 0.006(9) 0.018(10) 0.004(10)
C21 0.065(12) 0.047(12) 0.064(11) 0.004(10) 0.017(10) 0.007(9)
C22 0.048(10) 0.043(11) 0.050(10) -0.004(8) 0.011(8) -0.010(8)
C23 0.066(12) 0.043(11) 0.039(9) 0.003(8) 0.036(9) -0.005(9)
C24 0.032(8) 0.046(10) 0.034(8) 0.023(8) 0.011(7) 0.008(7)
C25 0.034(9) 0.038(10) 0.047(9) 0.003(8) 0.005(7) 0.003(7)
C26 0.037(9) 0.045(10) 0.038(8) 0.012(8) 0.012(7) -0.006(7)
C27 0.055(11) 0.070(14) 0.036(9) 0.002(9) 0.015(8) -0.009(10)
C28 0.047(10) 0.042(11) 0.043(9) -0.001(8) 0.019(8) 0.000(8)
C29 0.046(10) 0.045(11) 0.063(11) -0.004(9) 0.005(9) 0.003(8)
C30 0.048(10) 0.053(13) 0.081(13) -0.005(10) 0.017(10) 0.002(9)
C31 0.077(14) 0.069(15) 0.068(13) -0.015(11) 0.028(11) -0.001(11)
C32 0.052(11) 0.067(13) 0.049(10) -0.017(9) 0.009(9) -0.002(9)
C33 0.038(9) 0.049(11) 0.047(9) 0.001(8) 0.009(8) -0.011(8)
C34 0.047(10) 0.042(11) 0.043(9) -0.001(8) 0.012(8) 0.003(8)
C35 0.049(10) 0.044(10) 0.031(8) 0.010(7) 0.007(7) 0.007(8)
C36 0.035(9) 0.054(11) 0.038(8) -0.006(8) 0.002(7) 0.003(8)
C37 0.047(10) 0.057(13) 0.047(10) -0.001(9) 0.009(8) -0.002(9)
C38 0.057(11) 0.043(11) 0.046(10) 0.004(8) 0.022(8) -0.013(8)
C39 0.052(10) 0.030(10) 0.050(10) 0.015(8) 0.021(8) 0.005(8)
C40 0.057(11) 0.044(11) 0.048(9) -0.002(8) 0.013(8) 0.004(8)
C41 0.063(12) 0.068(14) 0.054(11) -0.018(10) 0.012(9) -0.026(10)
C42 0.078(14) 0.047(12) 0.055(11) 0.010(9) -0.004(10) 0.001(10)
C43 0.062(12) 0.063(14) 0.058(11) -0.014(10) 0.003(10) -0.001(10)
C44 0.038(9) 0.054(11) 0.036(8) 0.007(8) -0.008(7) 0.005(8)
O7 0.060(8) 0.041(7) 0.050(7) 0.004(6) 0.005(6) -0.005(6)
C45 0.050(11) 0.065(14) 0.038(9) 0.006(9) -0.003(8) 0.001(10)
C46 0.076(15) 0.090(18) 0.064(13) 0.008(12) 0.008(12) -0.018(13)
C47 0.084(15) 0.046(13) 0.070(13) 0.001(10) 0.017(12) 0.004(11)
C48 0.055(12) 0.070(16) 0.082(15) -0.011(12) 0.003(11) -0.014(10)
Li3 0.022(14) 0.13(3) 0.047(16) -0.006(18) 0.020(12) -0.021(16)
Li4 0.039(16) 0.048(18) 0.058(17) -0.002(14) -0.010(14) -0.009(13)
O8 0.042(6) 0.037(7) 0.050(6) 0.002(5) 0.003(5) 0.001(5)
O9 0.051(7) 0.033(7) 0.041(6) 0.007(5) 0.010(5) 0.003(5)
O10 0.050(7) 0.045(7) 0.047(6) 0.002(6) 0.014(5) 0.002(6)
O11 0.056(7) 0.033(7) 0.045(6) -0.005(5) 0.018(5) 0.000(5)
O12 0.042(6) 0.055(8) 0.050(6) -0.005(6) 0.013(5) 0.010(5)
O13 0.084(9) 0.044(8) 0.044(6) 0.001(6) 0.020(6) -0.002(6)
C49 0.052(10) 0.039(11) 0.041(9) -0.009(8) 0.008(8) 0.005(8)
C50 0.043(10) 0.057(12) 0.036(8) 0.001(8) 0.001(8) -0.011(8)
C51 0.072(12) 0.036(10) 0.030(8) -0.010(7) 0.016(8) -0.005(9)
C52 0.075(13) 0.034(10) 0.051(10) 0.011(8) 0.014(10) -0.008(9)
C53 0.049(10) 0.041(11) 0.048(9) 0.015(8) 0.021(8) 0.006(8)
C54 0.035(9) 0.039(10) 0.038(8) -0.008(7) 0.008(7) -0.003(7)
C55 0.046(10) 0.054(12) 0.055(10) 0.020(9) 0.010(9) 0.004(8)
C56 0.060(12) 0.041(11) 0.073(12) -0.004(10) -0.005(10) 0.012(9)
C57 0.062(13) 0.084(16) 0.056(11) 0.015(11) -0.001(10) 0.011(11)
C58 0.104(18) 0.035(12) 0.090(15) 0.021(11) 0.030(14) 0.002(11)
C59 0.046(10) 0.051(11) 0.039(8) 0.014(8) 0.011(8) -0.002(8)
C60 0.050(10) 0.043(11) 0.036(9) 0.005(8) 0.024(8) 0.004(8)
C61 0.050(11) 0.053(12) 0.047(10) -0.004(9) 0.022(8) 0.000(9)
C62 0.046(9) 0.041(11) 0.039(8) 0.009(8) 0.009(7) 0.010(8)
C63 0.033(8) 0.055(11) 0.036(8) 0.000(8) 0.004(7) -0.003(8)
C64 0.039(9) 0.042(10) 0.037(8) -0.001(7) 0.012(7) 0.005(7)
C65 0.041(9) 0.035(10) 0.036(8) 0.002(7) 0.017(7) -0.009(7)
C66 0.048(10) 0.038(11) 0.071(12) 0.000(9) 0.019(9) -0.003(8)
C67 0.065(13) 0.053(13) 0.080(14) 0.001(11) 0.014(11) -0.008(10)
C68 0.052(12) 0.076(16) 0.081(14) 0.029(12) 0.020(11) -0.007(10)
C69 0.106(17) 0.046(13) 0.072(13) -0.014(10) 0.035(13) -0.021(11)
C70 0.037(9) 0.047(11) 0.063(11) -0.007(9) 0.014(8) -0.003(8)
C71 0.055(11) 0.036(10) 0.038(8) 0.012(8) 0.024(8) -0.002(8)
C72 0.028(8) 0.066(12) 0.035(8) 0.009(8) 0.000(7) 0.007(8)
C73 0.042(10) 0.057(12) 0.034(8) -0.011(8) -0.007(8) -0.003(8)
C74 0.052(11) 0.037(10) 0.041(9) 0.009(8) 0.021(8) 0.006(8)
C75 0.052(12) 0.086(15) 0.040(9) 0.006(10) 0.019(8) 0.013(10)
C76 0.035(9) 0.024(9) 0.059(10) 0.007(8) 0.006(8) 0.002(7)
C77 0.038(9) 0.054(11) 0.029(8) -0.013(8) -0.009(7) -0.001(8)
C78 0.075(15) 0.082(17) 0.066(13) -0.014(12) 0.005(12) -0.010(12)
C79 0.088(16) 0.098(18) 0.047(11) -0.013(12) -0.007(11) -0.032(14)
C80 0.078(15) 0.080(17) 0.070(13) -0.023(12) 0.018(12) -0.023(12)
C81 0.049(11) 0.084(15) 0.031(8) -0.006(9) 0.003(8) 0.018(10)
C82 0.041(9) 0.020(9) 0.060(10) -0.008(8) 0.013(8) -0.001(7)
C83 0.048(10) 0.032(10) 0.041(9) 0.011(7) 0.008(8) -0.010(7)
C84 0.062(11) 0.030(10) 0.049(10) 0.005(8) 0.020(9) 0.005(8)
C85 0.063(12) 0.035(10) 0.059(11) 0.001(9) 0.025(9) -0.003(9)
C86 0.072(13) 0.042(11) 0.040(9) 0.011(8) 0.016(9) -0.003(9)
C87 0.046(10) 0.054(12) 0.056(10) -0.016(9) 0.011(9) 0.003(9)
C88 0.025(8) 0.086(15) 0.037(9) 0.003(9) 0.012(7) 0.008(8)
C89 0.063(12) 0.051(13) 0.074(13) -0.022(10) 0.028(10) -0.014(9)
C90 0.042(10) 0.050(11) 0.060(11) -0.006(9) 0.013(9) 0.007(8)
C91 0.062(12) 0.070(14) 0.063(12) -0.013(11) 0.025(10) 0.010(10)
C92 0.051(10) 0.057(12) 0.040(9) -0.006(9) 0.001(8) 0.001(9)
O14 0.062(8) 0.047(8) 0.045(6) 0.012(6) -0.012(6) -0.001(6)
C93 0.100(17) 0.041(12) 0.058(11) 0.003(10) 0.006(12) -0.001(11)
C94 0.070(14) 0.10(2) 0.071(14) 0.021(14) 0.027(12) -0.011(13)
C95 0.094(16) 0.023(10) 0.075(13) 0.013(9) 0.041(12) 0.006(9)
C96 0.063(12) 0.077(16) 0.055(11) 0.015(11) 0.025(10) -0.015(11)
O15 0.098(12) 0.086(11) 0.053(8) 0.011(8) 0.020(8) 0.007(9)
C97 0.071(13) 0.053(13) 0.059(11) 0.009(10) 0.003(10) -0.010(10)
C98 0.066(12) 0.028(10) 0.067(12) -0.009(9) 0.021(10) -0.014(8)
C99 0.067(14) 0.082(17) 0.081(15) -0.031(14) 0.021(12) -0.013(12)
C100 0.077(15) 0.12(2) 0.047(11) -0.004(14) 0.003(11) 0.013(15)
O16 0.081(10) 0.064(10) 0.065(8) -0.017(7) 0.003(8) 0.003(7)
C101 0.048(10) 0.070(14) 0.047(10) 0.016(10) -0.001(8) 0.009(10)
C102 0.057(12) 0.059(14) 0.094(16) -0.019(12) 0.019(12) 0.004(10)
C103 0.067(13) 0.082(16) 0.041(10) -0.009(10) 0.013(9) 0.010(11)
C104 0.070(13) 0.052(13) 0.063(12) 0.004(10) -0.008(10) 0.001(10)
O17 0.089(10) 0.072(11) 0.076(9) 0.013(8) 0.047(8) 0.027(8)
C105 0.077(14) 0.076(16) 0.076(14) 0.027(12) 0.043(12) 0.031(12)
C106 0.075(15) 0.09(2) 0.071(14) 0.006(13) 0.040(12) 0.003(13)
C107 0.043(12) 0.11(2) 0.078(14) 0.019(14) 0.010(10) -0.002(11)
C108 0.082(15) 0.071(16) 0.063(12) -0.012(12) -0.001(12) -0.007(12)
O18 0.101(11) 0.043(8) 0.064(8) 0.009(7) 0.029(8) 0.006(7)
C109 0.066(13) 0.088(17) 0.059(12) 0.008(12) 0.029(11) 0.005(12)
C110 0.075(15) 0.098(19) 0.063(13) -0.005(13) 0.008(12) 0.020(13)
C111 0.057(13) 0.11(2) 0.062(12) 0.021(13) 0.021(10) 0.005(12)
C112 0.073(14) 0.097(18) 0.047(10) -0.005(12) 0.016(10) 0.002(12)
O19 0.051(8) 0.072(10) 0.070(8) 0.019(7) 0.014(7) 0.011(7)
C113 0.053(11) 0.048(12) 0.056(11) 0.004(9) 0.004(9) 0.001(9)
C114 0.058(12) 0.057(13) 0.069(12) 0.016(10) 0.025(10) 0.016(9)
C115 0.081(15) 0.057(14) 0.090(15) 0.008(12) 0.059(13) 0.003(11)
C116 0.045(13) 0.099(19) 0.11(2) -0.001(16) -0.009(13) 0.009(12)
O20 0.071(9) 0.047(9) 0.097(10) 0.013(8) 0.031(8) 0.011(7)
C117 0.053(11) 0.061(14) 0.060(11) 0.000(10) 0.018(9) 0.000(10)
C118 0.095(16) 0.031(11) 0.079(14) -0.007(10) 0.024(12) 0.017(10)
C119 0.065(15) 0.14(3) 0.070(14) 0.017(15) 0.039(12) 0.032(15)
C120 0.067(13) 0.054(13) 0.082(14) 0.023(11) 0.032(11) -0.007(10)

loop_
_atom_type_symbol
_atom_type_description
_atom_type_scat_dispersion_real
_atom_type_scat_dispersion_imag
_atom_type_scat_source
C C 0.0034 0.0017 'International Tables Vol C Tables 4.2.6.8 and 6.1.1.4'
H H 0.0000 0.0000 'International Tables Vol C Tables 4.2.6.8 and 6.1.1.4'
Li Li -0.0001 0.0001 'International Tables Vol C Tables 4.2.6.8 and 6.1.1.4'
O O 0.0114 0.0062 'International Tables Vol C Tables 4.2.6.8 and 6.1.1.4'

loop_
_geom_angle_atom_site_label_1
_geom_angle_atom_site_label_2
_geom_angle_atom_site_label_3
_geom_angle
_geom_angle_site_symmetry_1
_geom_angle_site_symmetry_3
_geom_angle_publ_flag
O1 Li1 O6 123.4(17) . . ?
O1 Li1 O5 106.7(14) . . ?
O6 Li1 O5 102.4(14) . . ?
O1 Li1 O2 104.2(14) . . ?
O6 Li1 O2 115.9(15) . . ?
O5 Li1 O2 101.9(14) . . ?
O4 Li2 O7 114.9(13) . . ?
O4 Li2 O3 105.3(14) . . ?
O7 Li2 O3 123.4(15) . . ?
O4 Li2 O5 105.6(14) . . ?
O7 Li2 O5 101.5(14) . . ?
O3 Li2 O5 104.2(11) . . ?
C1 O1 Li1 134.5(13) . . ?
C1 O1 H4 110(8) . . ?
Li1 O1 H4 99(8) . . ?
C12 O2 Li1 131.3(13) . . ?
C12 O2 H2 110(7) . . ?
Li1 O2 H2 103(7) . . ?
C23 O3 Li2 128.7(13) . . ?
C23 O3 H2 109(7) . . ?
Li2 O3 H2 100(7) . . ?
C34 O4 Li2 134.5(14) . . ?
C34 O4 H4 116(8) . . ?
Li2 O4 H4 98(8) . . ?
Li1 O5 Li2 100.7(12) . . ?
Li1 O5 H5A 111.6 . . ?
Li2 O5 H5A 111.6 . . ?
Li1 O5 H5B 111.6 . . ?
Li2 O5 H5B 111.6 . . ?
H5A O5 H5B 109.4 . . ?
O1 C1 C2 118.7(14) . . ?
O1 C1 C6 120.6(15) . . ?
C2 C1 C6 120.6(16) . . ?
C1 C2 C3 118.9(15) . . ?
C1 C2 C44 121.9(16) . . ?
C3 C2 C44 119.2(15) . . ?
C2 C3 C4 122.3(17) . . ?
C2 C3 H3 118.9 . . ?
C4 C3 H3 118.9 . . ?
C5 C4 C3 117.1(16) . . ?
C5 C4 C7 120.3(16) . . ?
C3 C4 C7 122.6(16) . . ?
C4 C5 C6 121.6(16) . . ?
C4 C5 H5 119.2 . . ?
C6 C5 H5 119.2 . . ?
C5 C6 C1 119.4(16) . . ?
C5 C6 C11 118.8(15) . . ?
C1 C6 C11 121.6(16) . . ?
C4 C7 C8 113.4(15) . . ?
C4 C7 C9 107.7(16) . . ?
C8 C7 C9 106.4(15) . . ?
C4 C7 C10 110.8(16) . . ?
C8 C7 C10 111.6(16) . . ?
C9 C7 C10 106.5(16) . . ?
C7 C8 H8A 109.5 . . ?
C7 C8 H8B 109.5 . . ?
H8A C8 H8B 109.5 . . ?
C7 C8 H8C 109.5 . . ?
H8A C8 H8C 109.5 . . ?
H8B C8 H8C 109.5 . . ?
C7 C9 H9A 109.5 . . ?
C7 C9 H9B 109.5 . . ?
H9A C9 H9B 109.5 . . ?
C7 C9 H9C 109.5 . . ?
H9A C9 H9C 109.5 . . ?
H9B C9 H9C 109.5 . . ?
C7 C10 H10A 109.5 . . ?
C7 C10 H10B 109.5 . . ?
H10A C10 H10B 109.5 . . ?
C7 C10 H10C 109.5 . . ?
H10A C10 H10C 109.5 . . ?
H10B C10 H10C 109.5 . . ?
C6 C11 C13 114.4(14) . . ?
C6 C11 H11A 108.7 . . ?
C13 C11 H11A 108.7 . . ?
C6 C11 H11B 108.7 . . ?
C13 C11 H11B 108.7 . . ?
H11A C11 H11B 107.6 . . ?
O2 C12 C17 121.3(14) . . ?
O2 C12 C13 119.5(15) . . ?
C17 C12 C13 119.0(16) . . ?
C14 C13 C12 118.2(16) . . ?
C14 C13 C11 118.8(15) . . ?
C12 C13 C11 122.8(16) . . ?
C13 C14 C15 123.5(16) . . ?
C13 C14 H14 118.3 . . ?
C15 C14 H14 118.3 . . ?
C16 C15 C14 114.8(16) . . ?
C16 C15 C18 122.8(16) . . ?
C14 C15 C18 122.4(15) . . ?
C17 C16 C15 125.2(16) . . ?
C17 C16 H16 117.4 . . ?
C15 C16 H16 117.4 . . ?
C16 C17 C12 119.1(15) . . ?
C16 C17 C22 121.4(15) . . ?
C12 C17 C22 119.1(16) . . ?
C20 C18 C15 108.2(16) . . ?
C20 C18 C19 108.1(17) . . ?
C15 C18 C19 112.2(16) . . ?
C20 C18 C21 107.5(16) . . ?
C15 C18 C21 111.3(15) . . ?
C19 C18 C21 109.3(17) . . ?
C18 C19 H19A 109.5 . . ?
C18 C19 H19B 109.5 . . ?
H19A C19 H19B 109.5 . . ?
C18 C19 H19C 109.5 . . ?
H19A C19 H19C 109.5 . . ?
H19B C19 H19C 109.5 . . ?
C18 C20 H20A 109.5 . . ?
C18 C20 H20B 109.5 . . ?
H20A C20 H20B 109.5 . . ?
C18 C20 H20C 109.5 . . ?
H20A C20 H20C 109.5 . . ?
H20B C20 H20C 109.5 . . ?
C18 C21 H21A 109.5 . . ?
C18 C21 H21B 109.5 . . ?
H21A C21 H21B 109.5 . . ?
C18 C21 H21C 109.5 . . ?
H21A C21 H21C 109.5 . . ?
H21B C21 H21C 109.5 . . ?
C24 C22 C17 113.2(14) . . ?
C24 C22 H22A 108.9 . . ?
C17 C22 H22A 108.9 . . ?
C24 C22 H22B 108.9 . . ?
C17 C22 H22B 108.9 . . ?
H22A C22 H22B 107.7 . . ?
C28 C23 O3 121.6(16) . . ?
C28 C23 C24 121.3(17) . . ?
O3 C23 C24 117.1(15) . . ?
C25 C24 C23 118.2(15) . . ?
C25 C24 C22 120.0(14) . . ?
C23 C24 C22 121.7(16) . . ?
C24 C25 C26 123.0(15) . . ?
C24 C25 H25 118.5 . . ?
C26 C25 H25 118.5 . . ?
C27 C26 C25 116.9(17) . . ?
C27 C26 C29 120.6(15) . . ?
C25 C26 C29 122.4(15) . . ?
C26 C27 C28 121.9(16) . . ?
C26 C27 H27 119.1 . . ?
C28 C27 H27 119.1 . . ?
C23 C28 C27 118.6(17) . . ?
C23 C28 C33 125.5(16) . . ?
C27 C28 C33 115.8(15) . . ?
C32 C29 C31 111.4(17) . . ?
C32 C29 C30 109.4(16) . . ?
C31 C29 C30 108.5(16) . . ?
C32 C29 C26 111.5(14) . . ?
C31 C29 C26 108.7(15) . . ?
C30 C29 C26 107.2(15) . . ?
C29 C30 H30A 109.5 . . ?
C29 C30 H30B 109.5 . . ?
H30A C30 H30B 109.5 . . ?
C29 C30 H30C 109.5 . . ?
H30A C30 H30C 109.5 . . ?
H30B C30 H30C 109.5 . . ?
C29 C31 H31A 109.5 . . ?
C29 C31 H31B 109.5 . . ?
H31A C31 H31B 109.5 . . ?
C29 C31 H31C 109.5 . . ?
H31A C31 H31C 109.5 . . ?
H31B C31 H31C 109.5 . . ?
C29 C32 H32A 109.5 . . ?
C29 C32 H32B 109.5 . . ?
H32A C32 H32B 109.5 . . ?
C29 C32 H32C 109.5 . . ?
H32A C32 H32C 109.5 . . ?
H32B C32 H32C 109.5 . . ?
C35 C33 C28 113.9(15) . . ?
C35 C33 H33A 108.8 . . ?
C28 C33 H33A 108.8 . . ?
C35 C33 H33B 108.8 . . ?
C28 C33 H33B 108.8 . . ?
H33A C33 H33B 107.7 . . ?
O4 C34 C39 120.7(15) . . ?
O4 C34 C35 119.2(15) . . ?
C39 C34 C35 120.0(16) . . ?
C36 C35 C34 116.4(15) . . ?
C36 C35 C33 120.2(15) . . ?
C34 C35 C33 123.3(16) . . ?
C35 C36 C37 124.5(16) . . ?
C35 C36 H36 117.8 . . ?
C37 C36 H36 117.8 . . ?
C38 C37 C36 115.8(17) . . ?
C38 C37 C40 121.5(16) . . ?
C36 C37 C40 122.5(16) . . ?
C37 C38 C39 124.2(16) . . ?
C37 C38 H38 117.9 . . ?
C39 C38 H38 117.9 . . ?
C38 C39 C34 118.6(15) . . ?
C38 C39 C44 123.1(16) . . ?
C34 C39 C44 118.2(16) . . ?
C37 C40 C42 114.1(16) . . ?
C37 C40 C41 113.6(15) . . ?
C42 C40 C41 109.3(15) . . ?
C37 C40 C43 107.1(15) . . ?
C42 C40 C43 109.2(16) . . ?
C41 C40 C43 102.9(16) . . ?
C40 C41 H41A 109.5 . . ?
C40 C41 H41B 109.5 . . ?
H41A C41 H41B 109.5 . . ?
C40 C41 H41C 109.5 . . ?
H41A C41 H41C 109.5 . . ?
H41B C41 H41C 109.5 . . ?
C40 C42 H42A 109.5 . . ?
C40 C42 H42B 109.5 . . ?
H42A C42 H42B 109.5 . . ?
C40 C42 H42C 109.5 . . ?
H42A C42 H42C 109.5 . . ?
H42B C42 H42C 109.5 . . ?
C40 C43 H43A 109.5 . . ?
C40 C43 H43B 109.5 . . ?
H43A C43 H43B 109.5 . . ?
C40 C43 H43C 109.5 . . ?
H43A C43 H43C 109.5 . . ?
H43B C43 H43C 109.5 . . ?
C39 C44 C2 113.4(14) . . ?
C39 C44 H44A 108.9 . . ?
C2 C44 H44A 108.9 . . ?
C39 C44 H44B 108.9 . . ?
C2 C44 H44B 108.9 . . ?
H44A C44 H44B 107.7 . . ?
C45 O7 C48 111.0(14) . . ?
C45 O7 Li2 127.3(13) . . ?
C48 O7 Li2 115.6(14) . . ?
O7 C45 C46 105.3(15) . . ?
O7 C45 H45A 110.7 . . ?
C46 C45 H45A 110.7 . . ?
O7 C45 H45B 110.7 . . ?
C46 C45 H45B 110.7 . . ?
H45A C45 H45B 108.8 . . ?
C47 C46 C45 103(2) . . ?
C47 C46 H46A 111.2 . . ?
C45 C46 H46A 111.2 . . ?
C47 C46 H46B 111.2 . . ?
C45 C46 H46B 111.2 . . ?
H46A C46 H46B 109.2 . . ?
C46 C47 C48 103.7(18) . . ?
C46 C47 H47A 111.0 . . ?
C48 C47 H47A 111.0 . . ?
C46 C47 H47B 111.0 . . ?
C48 C47 H47B 111.0 . . ?
H47A C47 H47B 109.0 . . ?
O7 C48 C47 105.2(16) . . ?
O7 C48 H48A 110.7 . . ?
C47 C48 H48A 110.7 . . ?
O7 C48 H48B 110.7 . . ?
C47 C48 H48B 110.7 . . ?
H48A C48 H48B 108.8 . . ?
O9 Li3 O8 106(2) . . ?
O9 Li3 O13 125.9(15) . . ?
O8 Li3 O13 116.9(16) . . ?
O9 Li3 O12 104.3(16) . . ?
O8 Li3 O12 99.2(12) . . ?
O13 Li3 O12 99.6(19) . . ?
O10 Li4 O11 103.6(16) . . ?
O10 Li4 O14 114.2(14) . . ?
O11 Li4 O14 125.8(17) . . ?
O10 Li4 O12 105.5(16) . . ?
O11 Li4 O12 103.9(14) . . ?
O14 Li4 O12 101.7(15) . . ?
C49 O8 Li3 129.9(15) . . ?
C49 O8 H8 118(9) . . ?
Li3 O8 H8 98(7) . . ?
C60 O9 Li3 129.5(16) . . ?
C60 O9 H10 115(9) . . ?
Li3 O9 H10 102(9) . . ?
C71 O10 Li4 135.4(14) . . ?
C71 O10 H10 118(9) . . ?
Li4 O10 H10 100(8) . . ?
C82 O11 Li4 131.7(13) . . ?
C82 O11 H8 114(9) . . ?
Li4 O11 H8 94(8) . . ?
Li4 O12 Li3 101.4(15) . . ?
Li4 O12 H12A 111.5 . . ?
Li3 O12 H12A 111.5 . . ?
Li4 O12 H12B 111.5 . . ?
Li3 O12 H12B 111.5 . . ?
H12A O12 H12B 109.3 . . ?
O8 C49 C54 120.8(15) . . ?
O8 C49 C50 122.1(16) . . ?
C54 C49 C50 117.1(16) . . ?
C51 C50 C49 121.5(16) . . ?
C51 C50 C92 119.4(17) . . ?
C49 C50 C92 119.1(16) . . ?
C50 C51 C52 122.1(18) . . ?
C50 C51 H51 118.9 . . ?
C52 C51 H51 118.9 . . ?
C53 C52 C51 115.9(16) . . ?
C53 C52 C55 124.4(16) . . ?
C51 C52 C55 119.7(18) . . ?
C52 C53 C54 124.6(16) . . ?
C52 C53 H53 117.7 . . ?
C54 C53 H53 117.7 . . ?
C53 C54 C49 117.9(15) . . ?
C53 C54 C59 120.0(14) . . ?
C49 C54 C59 122.0(15) . . ?
C57 C55 C56 109.3(16) . . ?
C57 C55 C58 106.9(17) . . ?
C56 C55 C58 112.1(17) . . ?
C57 C55 C52 111.5(16) . . ?
C56 C55 C52 108.4(15) . . ?
C58 C55 C52 108.7(16) . . ?
C55 C56 H56A 109.5 . . ?
C55 C56 H56B 109.5 . . ?
H56A C56 H56B 109.5 . . ?
C55 C56 H56C 109.5 . . ?
H56A C56 H56C 109.5 . . ?
H56B C56 H56C 109.5 . . ?
C55 C57 H57A 109.5 . . ?
C55 C57 H57B 109.5 . . ?
H57A C57 H57B 109.5 . . ?
C55 C57 H57C 109.5 . . ?
H57A C57 H57C 109.5 . . ?
H57B C57 H57C 109.5 . . ?
C55 C58 H58A 109.5 . . ?
C55 C58 H58B 109.5 . . ?
H58A C58 H58B 109.5 . . ?
C55 C58 H58C 109.5 . . ?
H58A C58 H58C 109.5 . . ?
H58B C58 H58C 109.5 . . ?
C54 C59 C61 111.8(15) . . ?
C54 C59 H59A 109.3 . . ?
C61 C59 H59A 109.3 . . ?
C54 C59 H59B 109.3 . . ?
C61 C59 H59B 109.3 . . ?
H59A C59 H59B 107.9 . . ?
C61 C60 O9 121.6(16) . . ?
C61 C60 C65 120.7(17) . . ?
O9 C60 C65 117.6(13) . . ?
C60 C61 C62 119.5(17) . . ?
C60 C61 C59 123.0(17) . . ?
C62 C61 C59 117.1(15) . . ?
C63 C62 C61 120.3(15) . . ?
C63 C62 H62 119.8 . . ?
C61 C62 H62 119.8 . . ?
C64 C63 C62 119.6(17) . . ?
C64 C63 C66 120.0(15) . . ?
C62 C63 C66 120.5(15) . . ?
C63 C64 C65 120.8(16) . . ?
C63 C64 H64 119.6 . . ?
C65 C64 H64 119.6 . . ?
C64 C65 C60 118.9(15) . . ?
C64 C65 C70 119.2(15) . . ?
C60 C65 C70 122.0(14) . . ?
C67 C66 C68 108.9(16) . . ?
C67 C66 C69 109.0(17) . . ?
C68 C66 C69 108.6(18) . . ?
C67 C66 C63 112.7(15) . . ?
C68 C66 C63 108.2(15) . . ?
C69 C66 C63 109.3(15) . . ?
C66 C67 H67A 109.5 . . ?
C66 C67 H67B 109.5 . . ?
H67A C67 H67B 109.5 . . ?
C66 C67 H67C 109.5 . . ?
H67A C67 H67C 109.5 . . ?
H67B C67 H67C 109.5 . . ?
C66 C68 H68A 109.5 . . ?
C66 C68 H68B 109.5 . . ?
H68A C68 H68B 109.5 . . ?
C66 C68 H68C 109.5 . . ?
H68A C68 H68C 109.5 . . ?
H68B C68 H68C 109.5 . . ?
C66 C69 H69A 109.5 . . ?
C66 C69 H69B 109.5 . . ?
H69A C69 H69B 109.5 . . ?
C66 C69 H69C 109.5 . . ?
H69A C69 H69C 109.5 . . ?
H69B C69 H69C 109.5 . . ?
C72 C70 C65 110.6(14) . . ?
C72 C70 H70A 109.5 . . ?
C65 C70 H70A 109.5 . . ?
C72 C70 H70B 109.5 . . ?
C65 C70 H70B 109.5 . . ?
H70A C70 H70B 108.1 . . ?
O10 C71 C72 121.3(14) . . ?
O10 C71 C76 118.9(15) . . ?
C72 C71 C76 119.9(16) . . ?
C71 C72 C73 120.0(15) . . ?
C71 C72 C70 121.3(16) . . ?
C73 C72 C70 118.6(16) . . ?
C72 C73 C74 121.5(17) . . ?
C72 C73 H73 119.3 . . ?
C74 C73 H73 119.3 . . ?
C75 C74 C73 117.0(17) . . ?
C75 C74 C77 123.4(15) . . ?
C73 C74 C77 119.6(15) . . ?
C74 C75 C76 122.9(16) . . ?
C74 C75 H75 118.6 . . ?
C76 C75 H75 118.6 . . ?
C75 C76 C71 118.7(16) . . ?
C75 C76 C81 118.8(16) . . ?
C71 C76 C81 122.5(16) . . ?
C80 C77 C79 106.8(16) . . ?
C80 C77 C78 109.9(18) . . ?
C79 C77 C78 108.5(16) . . ?
C80 C77 C74 111.8(14) . . ?
C79 C77 C74 108.5(15) . . ?
C78 C77 C74 111.1(14) . . ?
C77 C78 H78A 109.5 . . ?
C77 C78 H78B 109.5 . . ?
H78A C78 H78B 109.5 . . ?
C77 C78 H78C 109.5 . . ?
H78A C78 H78C 109.5 . . ?
H78B C78 H78C 109.5 . . ?
C77 C79 H79A 109.5 . . ?
C77 C79 H79B 109.5 . . ?
H79A C79 H79B 109.5 . . ?
C77 C79 H79C 109.5 . . ?
H79A C79 H79C 109.5 . . ?
H79B C79 H79C 109.5 . . ?
C77 C80 H80A 109.5 . . ?
C77 C80 H80B 109.5 . . ?
H80A C80 H80B 109.5 . . ?
C77 C80 H80C 109.5 . . ?
H80A C80 H80C 109.5 . . ?
H80B C80 H80C 109.5 . . ?
C83 C81 C76 112.0(16) . . ?
C83 C81 H81A 109.2 . . ?
C76 C81 H81A 109.2 . . ?
C83 C81 H81B 109.2 . . ?
C76 C81 H81B 109.2 . . ?
H81A C81 H81B 107.9 . . ?
C87 C82 C83 122.8(16) . . ?
C87 C82 O11 117.9(15) . . ?
C83 C82 O11 119.2(15) . . ?
C82 C83 C84 116.3(16) . . ?
C82 C83 C81 124.7(16) . . ?
C84 C83 C81 119.1(15) . . ?
C85 C84 C83 125.7(17) . . ?
C85 C84 H84 117.1 . . ?
C83 C84 H84 117.1 . . ?
C84 C85 C86 115.3(17) . . ?
C84 C85 C88 123.6(16) . . ?
C86 C85 C88 121.1(16) . . ?
C87 C86 C85 121.1(17) . . ?
C87 C86 H86 119.4 . . ?
C85 C86 H86 119.4 . . ?
C82 C87 C86 118.6(16) . . ?
C82 C87 C92 123.8(16) . . ?
C86 C87 C92 117.1(16) . . ?
C91 C88 C89 112.7(19) . . ?
C91 C88 C90 106.6(14) . . ?
C89 C88 C90 109.4(15) . . ?
C91 C88 C85 114.6(15) . . ?
C89 C88 C85 108.4(14) . . ?
C90 C88 C85 104.8(16) . . ?
C88 C89 H89A 109.5 . . ?
C88 C89 H89B 109.5 . . ?
H89A C89 H89B 109.5 . . ?
C88 C89 H89C 109.5 . . ?
H89A C89 H89C 109.5 . . ?
H89B C89 H89C 109.5 . . ?
C88 C90 H90A 109.5 . . ?
C88 C90 H90B 109.5 . . ?
H90A C90 H90B 109.5 . . ?
C88 C90 H90C 109.5 . . ?
H90A C90 H90C 109.5 . . ?
H90B C90 H90C 109.5 . . ?
C88 C91 H91A 109.5 . . ?
C88 C91 H91B 109.5 . . ?
H91A C91 H91B 109.5 . . ?
C88 C91 H91C 109.5 . . ?
H91A C91 H91C 109.5 . . ?
H91B C91 H91C 109.5 . . ?
C87 C92 C50 115.8(15) . . ?
C87 C92 H92A 108.3 . . ?
C50 C92 H92A 108.3 . . ?
C87 C92 H92B 108.3 . . ?
C50 C92 H92B 108.3 . . ?
H92A C92 H92B 107.4 . . ?
C93 O14 C96 110.5(14) . . ?
C93 O14 Li4 118.8(14) . . ?
C96 O14 Li4 125.2(13) . . ?
O14 C93 C94 105.3(17) . . ?
O14 C93 H93A 110.7 . . ?
C94 C93 H93A 110.7 . . ?
O14 C93 H93B 110.7 . . ?
C94 C93 H93B 110.7 . . ?
H93A C93 H93B 108.8 . . ?
C95 C94 C93 101.5(17) . . ?
C95 C94 H94A 111.5 . . ?
C93 C94 H94A 111.5 . . ?
C95 C94 H94B 111.5 . . ?
C93 C94 H94B 111.5 . . ?
H94A C94 H94B 109.3 . . ?
C94 C95 C96 105.6(18) . . ?
C94 C95 H95A 110.6 . . ?
C96 C95 H95A 110.6 . . ?
C94 C95 H95B 110.6 . . ?
C96 C95 H95B 110.6 . . ?
H95A C95 H95B 108.8 . . ?
O14 C96 C95 107.1(16) . . ?
O14 C96 H96A 110.3 . . ?
C95 C96 H96A 110.3 . . ?
O14 C96 H96B 110.3 . . ?
C95 C96 H96B 110.3 . . ?
H96A C96 H96B 108.6 . . ?
C97 O15 C100 107.5(18) . . ?
O15 C97 C98 107.4(17) . . ?
O15 C97 H97A 110.2 . . ?
C98 C97 H97A 110.2 . . ?
O15 C97 H97B 110.2 . . ?
C98 C97 H97B 110.2 . . ?
H97A C97 H97B 108.5 . . ?
C99 C98 C97 98.7(17) . . ?
C99 C98 H98A 112.0 . . ?
C97 C98 H98A 112.0 . . ?
C99 C98 H98B 112.0 . . ?
C97 C98 H98B 112.0 . . ?
H98A C98 H98B 109.7 . . ?
C98 C99 C100 104.6(18) . . ?
C98 C99 H99A 110.8 . . ?
C100 C99 H99A 110.8 . . ?
C98 C99 H99B 110.8 . . ?
C100 C99 H99B 110.8 . . ?
H99A C99 H99B 108.9 . . ?
O15 C100 C99 105.4(17) . . ?
O15 C100 H10D 110.7 . . ?
C99 C100 H10D 110.7 . . ?
O15 C100 H10E 110.7 . . ?
C99 C100 H10E 110.7 . . ?
H10D C100 H10E 108.8 . . ?
C104 O16 C101 110.2(14) . . ?
O16 C101 C102 104.2(15) . . ?
O16 C101 H10F 110.9 . . ?
C102 C101 H10F 110.9 . . ?
O16 C101 H10G 110.9 . . ?
C102 C101 H10G 110.9 . . ?
H10F C101 H10G 108.9 . . ?
C101 C102 C103 103.4(17) . . ?
C101 C102 H10H 111.1 . . ?
C103 C102 H10H 111.1 . . ?
C101 C102 H10I 111.1 . . ?
C103 C102 H10I 111.1 . . ?
H10H C102 H10I 109.0 . . ?
C104 C103 C102 101.8(15) . . ?
C104 C103 H10J 111.4 . . ?
C102 C103 H10J 111.4 . . ?
C104 C103 H10K 111.4 . . ?
C102 C103 H10K 111.4 . . ?
H10J C103 H10K 109.3 . . ?
O16 C104 C103 106.4(16) . . ?
O16 C104 H10L 110.4 . . ?
C103 C104 H10L 110.4 . . ?
O16 C104 H10M 110.4 . . ?
C103 C104 H10M 110.4 . . ?
H10L C104 H10M 108.6 . . ?
C108 O17 C105 110.3(16) . . ?
O17 C105 C106 101.5(16) . . ?
O17 C105 H10N 111.5 . . ?
C106 C105 H10N 111.5 . . ?
O17 C105 H10O 111.5 . . ?
C106 C105 H10O 111.5 . . ?
H10N C105 H10O 109.3 . . ?
C107 C106 C105 108.4(19) . . ?
C107 C106 H10P 110.0 . . ?
C105 C106 H10P 110.0 . . ?
C107 C106 H10Q 110.0 . . ?
C105 C106 H10Q 110.0 . . ?
H10P C106 H10Q 108.4 . . ?
C106 C107 C108 101.9(19) . . ?
C106 C107 H10R 111.4 . . ?
C108 C107 H10R 111.4 . . ?
C106 C107 H10S 111.4 . . ?
C108 C107 H10S 111.4 . . ?
H10R C107 H10S 109.2 . . ?
O17 C108 C107 105.0(19) . . ?
O17 C108 H10T 110.7 . . ?
C107 C108 H10T 110.7 . . ?
O17 C108 H10U 110.7 . . ?
C107 C108 H10U 110.7 . . ?
H10T C108 H10U 108.8 . . ?
C112 O18 C109 106.3(15) . . ?
O18 C109 C110 104.2(19) . . ?
O18 C109 H10V 110.9 . . ?
C110 C109 H10V 110.9 . . ?
O18 C109 H10W 110.9 . . ?
C110 C109 H10W 110.9 . . ?
H10V C109 H10W 108.9 . . ?
C109 C110 C111 107.2(19) . . ?
C109 C110 H11C 110.3 . . ?
C111 C110 H11C 110.3 . . ?
C109 C110 H11D 110.3 . . ?
C111 C110 H11D 110.3 . . ?
H11C C110 H11D 108.5 . . ?
C112 C111 C110 99.6(18) . . ?
C112 C111 H11E 111.8 . . ?
C110 C111 H11E 111.8 . . ?
C112 C111 H11F 111.8 . . ?
C110 C111 H11F 111.8 . . ?
H11E C111 H11F 109.6 . . ?
O18 C112 C111 105.4(18) . . ?
O18 C112 H11G 110.7 . . ?
C111 C112 H11G 110.7 . . ?
O18 C112 H11H 110.7 . . ?
C111 C112 H11H 110.7 . . ?
H11G C112 H11H 108.8 . . ?
C116 O19 C113 110.3(16) . . ?
O19 C113 C114 105.2(15) . . ?
O19 C113 H11I 110.7 . . ?
C114 C113 H11I 110.7 . . ?
O19 C113 H11J 110.7 . . ?
C114 C113 H11J 110.7 . . ?
H11I C113 H11J 108.8 . . ?
C115 C114 C113 102.8(15) . . ?
C115 C114 H11K 111.2 . . ?
C113 C114 H11K 111.2 . . ?
C115 C114 H11L 111.2 . . ?
C113 C114 H11L 111.2 . . ?
H11K C114 H11L 109.1 . . ?
C116 C115 C114 106.6(19) . . ?
C116 C115 H11M 110.4 . . ?
C114 C115 H11M 110.4 . . ?
C116 C115 H11N 110.4 . . ?
C114 C115 H11N 110.4 . . ?
H11M C115 H11N 108.6 . . ?
O19 C116 C115 106(2) . . ?
O19 C116 H11O 110.6 . . ?
C115 C116 H11O 110.6 . . ?
O19 C116 H11P 110.6 . . ?
C115 C116 H11P 110.6 . . ?
H11O C116 H11P 108.8 . . ?
C117 O20 C120 107.7(15) . . ?
O20 C117 C118 107.3(16) . . ?
O20 C117 H11Q 110.3 . . ?
C118 C117 H11Q 110.3 . . ?
O20 C117 H11R 110.3 . . ?
C118 C117 H11R 110.3 . . ?
H11Q C117 H11R 108.5 . . ?
C117 C118 C119 105.6(16) . . ?
C117 C118 H11S 110.6 . . ?
C119 C118 H11S 110.6 . . ?
C117 C118 H11T 110.6 . . ?
C119 C118 H11T 110.6 . . ?
H11S C118 H11T 108.8 . . ?
C120 C119 C118 102.2(17) . . ?
C120 C119 H11U 111.3 . . ?
C118 C119 H11U 111.3 . . ?
C120 C119 H11V 111.3 . . ?
C118 C119 H11V 111.3 . . ?
H11U C119 H11V 109.2 . . ?
C119 C120 O20 106.8(19) . . ?
C119 C120 H12C 110.4 . . ?
O20 C120 H12C 110.4 . . ?
C119 C120 H12D 110.4 . . ?
O20 C120 H12D 110.4 . . ?
H12C C120 H12D 108.6 . . ?

loop_
_geom_bond_atom_site_label_1
_geom_bond_atom_site_label_2
_geom_bond_distance
_geom_bond_site_symmetry_2
_geom_bond_publ_flag
Li1 O1 1.86(3) . ?
Li1 O6 1.94(3) . ?
Li1 O5 1.97(3) . ?
Li1 O2 1.99(3) . ?
Li2 O4 1.89(3) . ?
Li2 O7 1.92(3) . ?
Li2 O3 1.95(3) . ?
Li2 O5 2.00(3) . ?
O1 C1 1.34(2) . ?
O1 H4 1.23(3) . ?
O2 C12 1.37(2) . ?
O2 H2 1.23(2) . ?
O3 C23 1.38(2) . ?
O3 H2 1.23(2) . ?
O4 C34 1.30(2) . ?
O4 H4 1.22(3) . ?
O5 H5A 0.9900 . ?
O5 H5B 0.9900 . ?
C1 C2 1.37(2) . ?
C1 C6 1.40(2) . ?
C2 C3 1.39(2) . ?
C2 C44 1.54(2) . ?
C3 C4 1.42(3) . ?
C3 H3 0.9500 . ?
C4 C5 1.38(2) . ?
C4 C7 1.50(3) . ?
C5 C6 1.40(3) . ?
C5 H5 0.9500 . ?
C6 C11 1.51(2) . ?
C7 C8 1.50(2) . ?
C7 C9 1.57(3) . ?
C7 C10 1.58(3) . ?
C8 H8A 0.9800 . ?
C8 H8B 0.9800 . ?
C8 H8C 0.9800 . ?
C9 H9A 0.9800 . ?
C9 H9B 0.9800 . ?
C9 H9C 0.9800 . ?
C10 H10A 0.9800 . ?
C10 H10B 0.9800 . ?
C10 H10C 0.9800 . ?
C11 C13 1.52(2) . ?
C11 H11A 0.9900 . ?
C11 H11B 0.9900 . ?
C12 C17 1.39(2) . ?
C12 C13 1.44(2) . ?
C13 C14 1.37(2) . ?
C14 C15 1.41(3) . ?
C14 H14 0.9500 . ?
C15 C16 1.39(2) . ?
C15 C18 1.52(3) . ?
C16 C17 1.35(2) . ?
C16 H16 0.9500 . ?
C17 C22 1.52(2) . ?
C18 C20 1.50(3) . ?
C18 C19 1.55(3) . ?
C18 C21 1.56(3) . ?
C19 H19A 0.9800 . ?
C19 H19B 0.9800 . ?
C19 H19C 0.9800 . ?
C20 H20A 0.9800 . ?
C20 H20B 0.9800 . ?
C20 H20C 0.9800 . ?
C21 H21A 0.9800 . ?
C21 H21B 0.9800 . ?
C21 H21C 0.9800 . ?
C22 C24 1.48(2) . ?
C22 H22A 0.9900 . ?
C22 H22B 0.9900 . ?
C23 C28 1.34(2) . ?
C23 C24 1.42(2) . ?
C24 C25 1.37(2) . ?
C25 C26 1.39(2) . ?
C25 H25 0.9500 . ?
C26 C27 1.38(3) . ?
C26 C29 1.57(3) . ?
C27 C28 1.43(3) . ?
C27 H27 0.9500 . ?
C28 C33 1.52(2) . ?
C29 C32 1.52(3) . ?
C29 C31 1.52(3) . ?
C29 C30 1.57(3) . ?
C30 H30A 0.9800 . ?
C30 H30B 0.9800 . ?
C30 H30C 0.9800 . ?
C31 H31A 0.9800 . ?
C31 H31B 0.9800 . ?
C31 H31C 0.9800 . ?
C32 H32A 0.9800 . ?
C32 H32B 0.9800 . ?
C32 H32C 0.9800 . ?
C33 C35 1.46(2) . ?
C33 H33A 0.9900 . ?
C33 H33B 0.9900 . ?
C34 C39 1.43(2) . ?
C34 C35 1.44(2) . ?
C35 C36 1.41(2) . ?
C36 C37 1.42(3) . ?
C36 H36 0.9500 . ?
C37 C38 1.38(3) . ?
C37 C40 1.50(3) . ?
C38 C39 1.39(2) . ?
C38 H38 0.9500 . ?
C39 C44 1.50(2) . ?
C40 C42 1.50(3) . ?
C40 C41 1.52(3) . ?
C40 C43 1.58(3) . ?
C41 H41A 0.9800 . ?
C41 H41B 0.9800 . ?
C41 H41C 0.9800 . ?
C42 H42A 0.9800 . ?
C42 H42B 0.9800 . ?
C42 H42C 0.9800 . ?
C43 H43A 0.9800 . ?
C43 H43B 0.9800 . ?
C43 H43C 0.9800 . ?
C44 H44A 0.9900 . ?
C44 H44B 0.9900 . ?
O7 C45 1.41(2) . ?
O7 C48 1.45(2) . ?
C45 C46 1.52(3) . ?
C45 H45A 0.9900 . ?
C45 H45B 0.9900 . ?
C46 C47 1.51(3) . ?
C46 H46A 0.9900 . ?
C46 H46B 0.9900 . ?
C47 C48 1.53(3) . ?
C47 H47A 0.9900 . ?
C47 H47B 0.9900 . ?
C48 H48A 0.9900 . ?
C48 H48B 0.9900 . ?
Li3 O9 1.82(3) . ?
Li3 O8 1.90(4) . ?
Li3 O13 1.95(4) . ?
Li3 O12 2.05(4) . ?
Li4 O10 1.89(3) . ?
Li4 O11 1.89(3) . ?
Li4 O14 1.95(3) . ?
Li4 O12 1.96(3) . ?
O8 C49 1.36(2) . ?
O8 H8 1.22(3) . ?
O9 C60 1.39(2) . ?
O9 H10 1.21(2) . ?
O10 C71 1.37(2) . ?
O10 H10 1.22(2) . ?
O11 C82 1.420(19) . ?
O11 H8 1.22(3) . ?
O12 H12A 0.9900 . ?
O12 H12B 0.9900 . ?
C49 C54 1.42(2) . ?
C49 C50 1.42(3) . ?
C50 C51 1.36(3) . ?
C50 C92 1.53(3) . ?
C51 C52 1.41(3) . ?
C51 H51 0.9500 . ?
C52 C53 1.38(3) . ?
C52 C55 1.55(3) . ?
C53 C54 1.40(2) . ?
C53 H53 0.9500 . ?
C54 C59 1.50(2) . ?
C55 C57 1.51(3) . ?
C55 C56 1.52(3) . ?
C55 C58 1.54(3) . ?
C56 H56A 0.9800 . ?
C56 H56B 0.9800 . ?
C56 H56C 0.9800 . ?
C57 H57A 0.9800 . ?
C57 H57B 0.9800 . ?
C57 H57C 0.9800 . ?
C58 H58A 0.9800 . ?
C58 H58B 0.9800 . ?
C58 H58C 0.9800 . ?
C59 C61 1.55(3) . ?
C59 H59A 0.9900 . ?
C59 H59B 0.9900 . ?
C60 C61 1.35(2) . ?
C60 C65 1.43(2) . ?
C61 C62 1.41(3) . ?
C62 C63 1.40(2) . ?
C62 H62 0.9500 . ?
C63 C64 1.37(2) . ?
C63 C66 1.56(3) . ?
C64 C65 1.39(2) . ?
C64 H64 0.9500 . ?
C65 C70 1.54(3) . ?
C66 C67 1.52(3) . ?
C66 C68 1.55(3) . ?
C66 C69 1.55(3) . ?
C67 H67A 0.9800 . ?
C67 H67B 0.9800 . ?
C67 H67C 0.9800 . ?
C68 H68A 0.9800 . ?
C68 H68B 0.9800 . ?
C68 H68C 0.9800 . ?
C69 H69A 0.9800 . ?
C69 H69B 0.9800 . ?
C69 H69C 0.9800 . ?
C70 C72 1.53(2) . ?
C70 H70A 0.9900 . ?
C70 H70B 0.9900 . ?
C71 C72 1.37(2) . ?
C71 C76 1.40(2) . ?
C72 C73 1.40(2) . ?
C73 C74 1.40(2) . ?
C73 H73 0.9500 . ?
C74 C75 1.38(3) . ?
C74 C77 1.56(2) . ?
C75 C76 1.39(3) . ?
C75 H75 0.9500 . ?
C76 C81 1.52(3) . ?
C77 C80 1.52(3) . ?
C77 C79 1.53(3) . ?
C77 C78 1.54(3) . ?
C78 H78A 0.9800 . ?
C78 H78B 0.9800 . ?
C78 H78C 0.9800 . ?
C79 H79A 0.9800 . ?
C79 H79B 0.9800 . ?
C79 H79C 0.9800 . ?
C80 H80A 0.9800 . ?
C80 H80B 0.9800 . ?
C80 H80C 0.9800 . ?
C81 C83 1.49(2) . ?
C81 H81A 0.9900 . ?
C81 H81B 0.9900 . ?
C82 C87 1.36(2) . ?
C82 C83 1.39(2) . ?
C83 C84 1.39(2) . ?
C84 C85 1.36(3) . ?
C84 H84 0.9500 . ?
C85 C86 1.44(3) . ?
C85 C88 1.55(3) . ?
C86 C87 1.40(3) . ?
C86 H86 0.9500 . ?
C87 C92 1.53(2) . ?
C88 C91 1.48(3) . ?
C88 C89 1.49(3) . ?
C88 C90 1.55(2) . ?
C89 H89A 0.9800 . ?
C89 H89B 0.9800 . ?
C89 H89C 0.9800 . ?
C90 H90A 0.9800 . ?
C90 H90B 0.9800 . ?
C90 H90C 0.9800 . ?
C91 H91A 0.9800 . ?
C91 H91B 0.9800 . ?
C91 H91C 0.9800 . ?
C92 H92A 0.9900 . ?
C92 H92B 0.9900 . ?
O14 C93 1.43(2) . ?
O14 C96 1.43(2) . ?
C93 C94 1.63(3) . ?
C93 H93A 0.9900 . ?
C93 H93B 0.9900 . ?
C94 C95 1.49(3) . ?
C94 H94A 0.9900 . ?
C94 H94B 0.9900 . ?
C95 C96 1.49(3) . ?
C95 H95A 0.9900 . ?
C95 H95B 0.9900 . ?
C96 H96A 0.9900 . ?
C96 H96B 0.9900 . ?
O15 C97 1.41(2) . ?
O15 C100 1.44(3) . ?
C97 C98 1.50(3) . ?
C97 H97A 0.9900 . ?
C97 H97B 0.9900 . ?
C98 C99 1.49(3) . ?
C98 H98A 0.9900 . ?
C98 H98B 0.9900 . ?
C99 C100 1.51(4) . ?
C99 H99A 0.9900 . ?
C99 H99B 0.9900 . ?
C100 H10D 0.9900 . ?
C100 H10E 0.9900 . ?
O16 C104 1.41(2) . ?
O16 C101 1.46(2) . ?
C101 C102 1.51(3) . ?
C101 H10F 0.9900 . ?
C101 H10G 0.9900 . ?
C102 C103 1.51(3) . ?
C102 H10H 0.9900 . ?
C102 H10I 0.9900 . ?
C103 C104 1.49(3) . ?
C103 H10J 0.9900 . ?
C103 H10K 0.9900 . ?
C104 H10L 0.9900 . ?
C104 H10M 0.9900 . ?
O17 C108 1.38(3) . ?
O17 C105 1.45(3) . ?
C105 C106 1.52(3) . ?
C105 H10N 0.9900 . ?
C105 H10O 0.9900 . ?
C106 C107 1.51(3) . ?
C106 H10P 0.9900 . ?
C106 H10Q 0.9900 . ?
C107 C108 1.58(3) . ?
C107 H10R 0.9900 . ?
C107 H10S 0.9900 . ?
C108 H10T 0.9900 . ?
C108 H10U 0.9900 . ?
O18 C112 1.40(3) . ?
O18 C109 1.48(3) . ?
C109 C110 1.48(3) . ?
C109 H10V 0.9900 . ?
C109 H10W 0.9900 . ?
C110 C111 1.60(4) . ?
C110 H11C 0.9900 . ?
C110 H11D 0.9900 . ?
C111 C112 1.56(3) . ?
C111 H11E 0.9900 . ?
C111 H11F 0.9900 . ?
C112 H11G 0.9900 . ?
C112 H11H 0.9900 . ?
O19 C116 1.41(3) . ?
O19 C113 1.45(2) . ?
C113 C114 1.58(3) . ?
C113 H11I 0.9900 . ?
C113 H11J 0.9900 . ?
C114 C115 1.51(3) . ?
C114 H11K 0.9900 . ?
C114 H11L 0.9900 . ?
C115 C116 1.48(3) . ?
C115 H11M 0.9900 . ?
C115 H11N 0.9900 . ?
C116 H11O 0.9900 . ?
C116 H11P 0.9900 . ?
O20 C117 1.43(2) . ?
O20 C120 1.45(2) . ?
C117 C118 1.47(3) . ?
C117 H11Q 0.9900 . ?
C117 H11R 0.9900 . ?
C118 C119 1.51(3) . ?
C118 H11S 0.9900 . ?
C118 H11T 0.9900 . ?
C119 C120 1.45(3) . ?
C119 H11U 0.9900 . ?
C119 H11V 0.9900 . ?
C120 H12C 0.9900 . ?
C120 H12D 0.9900 . ?

loop_
_geom_hbond_atom_site_label_D
_geom_hbond_atom_site_label_H
_geom_hbond_atom_site_label_A
_geom_hbond_distance_DH
_geom_hbond_distance_HA
_geom_hbond_distance_DA
_geom_hbond_angle_DHA
_geom_hbond_site_symmetry_A
_geom_hbond_publ_flag
O3 H2 O2 1.23(2) 1.23(2) 2.453(14) 172(14) . yes
O4 H4 O1 1.22(3) 1.23(3) 2.430(15) 165(12) . yes
O5 H5A O8 0.99 1.85 2.785(16) 155.4 . yes
O5 H5B O19 0.99 1.75 2.687(17) 157.4 . yes
O9 H10 O10 1.21(2) 1.22(2) 2.423(15) 171(15) . yes
O12 H12A O2 0.99 1.83 2.754(16) 154.6 . yes
O12 H12B O20 0.99 1.77 2.704(18) 155.9 . yes
C120 H12C O9 0.99 2.61 3.42(2) 139.5 . yes

loop_
_geom_torsion_atom_site_label_1
_geom_torsion_atom_site_label_2
_geom_torsion_atom_site_label_3
_geom_torsion_atom_site_label_4
_geom_torsion
_geom_torsion_site_symmetry_1
_geom_torsion_site_symmetry_2
_geom_torsion_site_symmetry_3
_geom_torsion_site_symmetry_4
_geom_torsion_publ_flag
O6 Li1 O1 C1 -74(3) . . . . ?
O5 Li1 O1 C1 168.2(15) . . . . ?
O2 Li1 O1 C1 61(2) . . . . ?
O7 Li2 O4 C34 70(2) . . . . ?
O3 Li2 O4 C34 -69(2) . . . . ?
O5 Li2 O4 C34 -178.7(15) . . . . ?
Li1 O1 C1 C2 -176.4(17) . . . . ?
Li1 O1 C1 C6 5(3) . . . . ?
O1 C1 C2 C3 -177.0(15) . . . . ?
C6 C1 C2 C3 2(3) . . . . ?
O1 C1 C2 C44 2(3) . . . . ?
C6 C1 C2 C44 -179.3(16) . . . . ?
C1 C2 C3 C4 0(3) . . . . ?
C44 C2 C3 C4 -179.5(16) . . . . ?
C2 C3 C4 C5 -2(3) . . . . ?
C2 C3 C4 C7 177.3(17) . . . . ?
C3 C4 C5 C6 4(2) . . . . ?
C7 C4 C5 C6 -175.6(16) . . . . ?
C4 C5 C6 C1 -3(2) . . . . ?
C4 C5 C6 C11 -179.5(15) . . . . ?
O1 C1 C6 C5 178.7(15) . . . . ?
C2 C1 C6 C5 0(3) . . . . ?
O1 C1 C6 C11 -5(3) . . . . ?
C2 C1 C6 C11 176.3(16) . . . . ?
C5 C4 C7 C8 173.2(16) . . . . ?
C3 C4 C7 C8 -7(2) . . . . ?
C5 C4 C7 C9 56(2) . . . . ?
C3 C4 C7 C9 -124.1(19) . . . . ?
C5 C4 C7 C10 -61(2) . . . . ?
C3 C4 C7 C10 119.8(19) . . . . ?
C5 C6 C11 C13 82.5(19) . . . . ?
C1 C6 C11 C13 -94(2) . . . . ?
Li1 O2 C12 C17 173.5(16) . . . . ?
Li1 O2 C12 C13 -11(2) . . . . ?
O2 C12 C13 C14 -174.1(15) . . . . ?
C17 C12 C13 C14 1(2) . . . . ?
O2 C12 C13 C11 11(2) . . . . ?
C17 C12 C13 C11 -173.9(16) . . . . ?
C6 C11 C13 C14 -85(2) . . . . ?
C6 C11 C13 C12 90(2) . . . . ?
C12 C13 C14 C15 0(3) . . . . ?
C11 C13 C14 C15 175.5(16) . . . . ?
C13 C14 C15 C16 -3(3) . . . . ?
C13 C14 C15 C18 174.8(17) . . . . ?
C14 C15 C16 C17 5(3) . . . . ?
C18 C15 C16 C17 -173.1(17) . . . . ?
C15 C16 C17 C12 -3(3) . . . . ?
C15 C16 C17 C22 -176.0(16) . . . . ?
O2 C12 C17 C16 175.5(14) . . . . ?
C13 C12 C17 C16 0(2) . . . . ?
O2 C12 C17 C22 -12(2) . . . . ?
C13 C12 C17 C22 173.0(14) . . . . ?
C16 C15 C18 C20 68(2) . . . . ?
C14 C15 C18 C20 -110(2) . . . . ?
C16 C15 C18 C19 -173.1(17) . . . . ?
C14 C15 C18 C19 9(3) . . . . ?
C16 C15 C18 C21 -50(2) . . . . ?
C14 C15 C18 C21 132.2(19) . . . . ?
C16 C17 C22 C24 93(2) . . . . ?
C12 C17 C22 C24 -80(2) . . . . ?
Li2 O3 C23 C28 14(2) . . . . ?
Li2 O3 C23 C24 -167.7(15) . . . . ?
C28 C23 C24 C25 -1(2) . . . . ?
O3 C23 C24 C25 -178.9(14) . . . . ?
C28 C23 C24 C22 -178.0(16) . . . . ?
O3 C23 C24 C22 4(2) . . . . ?
C17 C22 C24 C25 -89(2) . . . . ?
C17 C22 C24 C23 88(2) . . . . ?
C23 C24 C25 C26 -2(2) . . . . ?
C22 C24 C25 C26 175.1(15) . . . . ?
C24 C25 C26 C27 3(2) . . . . ?
C24 C25 C26 C29 -178.6(15) . . . . ?
C25 C26 C27 C28 -1(2) . . . . ?
C29 C26 C27 C28 -179.6(16) . . . . ?
O3 C23 C28 C27 -179.5(15) . . . . ?
C24 C23 C28 C27 3(2) . . . . ?
O3 C23 C28 C33 -4(3) . . . . ?
C24 C23 C28 C33 178.1(15) . . . . ?
C26 C27 C28 C23 -2(3) . . . . ?
C26 C27 C28 C33 -177.4(15) . . . . ?
C27 C26 C29 C32 -11(2) . . . . ?
C25 C26 C29 C32 171.2(16) . . . . ?
C27 C26 C29 C31 112.7(19) . . . . ?
C25 C26 C29 C31 -66(2) . . . . ?
C27 C26 C29 C30 -130.2(16) . . . . ?
C25 C26 C29 C30 52(2) . . . . ?
C23 C28 C33 C35 -97(2) . . . . ?
C27 C28 C33 C35 79(2) . . . . ?
Li2 O4 C34 C39 179.4(15) . . . . ?
Li2 O4 C34 C35 4(3) . . . . ?
O4 C34 C35 C36 -177.9(15) . . . . ?
C39 C34 C35 C36 7(2) . . . . ?
O4 C34 C35 C33 5(2) . . . . ?
C39 C34 C35 C33 -170.5(16) . . . . ?
C28 C33 C35 C36 -90.9(19) . . . . ?
C28 C33 C35 C34 86(2) . . . . ?
C34 C35 C36 C37 -4(3) . . . . ?
C33 C35 C36 C37 173.3(17) . . . . ?
C35 C36 C37 C38 1(3) . . . . ?
C35 C36 C37 C40 176.4(17) . . . . ?
C36 C37 C38 C39 -1(3) . . . . ?
C40 C37 C38 C39 -176.1(17) . . . . ?
C37 C38 C39 C34 3(3) . . . . ?
C37 C38 C39 C44 -177.1(17) . . . . ?
O4 C34 C39 C38 178.2(15) . . . . ?
C35 C34 C39 C38 -7(2) . . . . ?
O4 C34 C39 C44 -1(2) . . . . ?
C35 C34 C39 C44 173.9(14) . . . . ?
C38 C37 C40 C42 58(2) . . . . ?
C36 C37 C40 C42 -117(2) . . . . ?
C38 C37 C40 C41 -175.7(18) . . . . ?
C36 C37 C40 C41 9(3) . . . . ?
C38 C37 C40 C43 -63(2) . . . . ?
C36 C37 C40 C43 122.1(19) . . . . ?
C38 C39 C44 C2 98(2) . . . . ?
C34 C39 C44 C2 -83(2) . . . . ?
C1 C2 C44 C39 88(2) . . . . ?
C3 C2 C44 C39 -93.0(19) . . . . ?
C48 O7 C45 C46 22(2) . . . . ?
Li2 O7 C45 C46 -129.1(18) . . . . ?
O7 C45 C46 C47 -34(2) . . . . ?
C45 C46 C47 C48 32(2) . . . . ?
C45 O7 C48 C47 -1(2) . . . . ?
Li2 O7 C48 C47 153.7(17) . . . . ?
C46 C47 C48 O7 -20(2) . . . . ?
O9 Li3 O8 C49 68(2) . . . . ?
O13 Li3 O8 C49 -79(3) . . . . ?
O12 Li3 O8 C49 175.5(13) . . . . ?
O8 Li3 O9 C60 -60(2) . . . . ?
O13 Li3 O9 C60 82(3) . . . . ?
O12 Li3 O9 C60 -164.5(13) . . . . ?
Li4 Li3 O9 C60 -134.5(14) . . . . ?
O11 Li4 O10 C71 65(2) . . . . ?
O14 Li4 O10 C71 -75(2) . . . . ?
O12 Li4 O10 C71 174.1(14) . . . . ?
O10 Li4 O11 C82 -54(2) . . . . ?
O14 Li4 O11 C82 80(2) . . . . ?
O12 Li4 O11 C82 -164.4(13) . . . . ?
Li3 O8 C49 C54 1(3) . . . . ?
Li3 O8 C49 C50 -176.1(17) . . . . ?
O8 C49 C50 C51 -174.0(15) . . . . ?
C54 C49 C50 C51 8(2) . . . . ?
O8 C49 C50 C92 6(2) . . . . ?
C54 C49 C50 C92 -171.9(14) . . . . ?
C49 C50 C51 C52 -2(3) . . . . ?
C92 C50 C51 C52 178.6(15) . . . . ?
C50 C51 C52 C53 -2(3) . . . . ?
C50 C51 C52 C55 176.1(16) . . . . ?
C51 C52 C53 C54 -2(3) . . . . ?
C55 C52 C53 C54 -179.6(17) . . . . ?
C52 C53 C54 C49 9(3) . . . . ?
C52 C53 C54 C59 -176.3(17) . . . . ?
O8 C49 C54 C53 171.0(15) . . . . ?
C50 C49 C54 C53 -11(2) . . . . ?
O8 C49 C54 C59 -4(2) . . . . ?
C50 C49 C54 C59 173.7(15) . . . . ?
C53 C52 C55 C57 125(2) . . . . ?
C51 C52 C55 C57 -53(2) . . . . ?
C53 C52 C55 C56 -115(2) . . . . ?
C51 C52 C55 C56 67(2) . . . . ?
C53 C52 C55 C58 7(3) . . . . ?
C51 C52 C55 C58 -170.5(17) . . . . ?
C53 C54 C59 C61 95.3(18) . . . . ?
C49 C54 C59 C61 -89.9(19) . . . . ?
Li3 O9 C60 C61 -9(2) . . . . ?
Li3 O9 C60 C65 172.8(16) . . . . ?
O9 C60 C61 C62 177.8(14) . . . . ?
C65 C60 C61 C62 -4(2) . . . . ?
O9 C60 C61 C59 4(2) . . . . ?
C65 C60 C61 C59 -177.5(15) . . . . ?
C54 C59 C61 C60 95(2) . . . . ?
C54 C59 C61 C62 -78.6(19) . . . . ?
C60 C61 C62 C63 5(2) . . . . ?
C59 C61 C62 C63 179.4(15) . . . . ?
C61 C62 C63 C64 -3(2) . . . . ?
C61 C62 C63 C66 177.0(15) . . . . ?
C62 C63 C64 C65 0(2) . . . . ?
C66 C63 C64 C65 179.4(15) . . . . ?
C63 C64 C65 C60 2(2) . . . . ?
C63 C64 C65 C70 -178.8(15) . . . . ?
C61 C60 C65 C64 0(2) . . . . ?
O9 C60 C65 C64 178.8(13) . . . . ?
C61 C60 C65 C70 -179.0(15) . . . . ?
O9 C60 C65 C70 0(2) . . . . ?
C64 C63 C66 C67 -174.7(16) . . . . ?
C62 C63 C66 C67 5(2) . . . . ?
C64 C63 C66 C68 65(2) . . . . ?
C62 C63 C66 C68 -115.4(19) . . . . ?
C64 C63 C66 C69 -53(2) . . . . ?
C62 C63 C66 C69 126.6(19) . . . . ?
C64 C65 C70 C72 92.9(18) . . . . ?
C60 C65 C70 C72 -87.9(19) . . . . ?
Li4 O10 C71 C72 -180.0(18) . . . . ?
Li4 O10 C71 C76 1(3) . . . . ?
O10 C71 C72 C73 -177.8(15) . . . . ?
C76 C71 C72 C73 1(2) . . . . ?
O10 C71 C72 C70 6(3) . . . . ?
C76 C71 C72 C70 -175.0(15) . . . . ?
C65 C70 C72 C71 80(2) . . . . ?
C65 C70 C72 C73 -96.6(18) . . . . ?
C71 C72 C73 C74 1(3) . . . . ?
C70 C72 C73 C74 177.4(16) . . . . ?
C72 C73 C74 C75 -1(3) . . . . ?
C72 C73 C74 C77 177.8(15) . . . . ?
C73 C74 C75 C76 -1(3) . . . . ?
C77 C74 C75 C76 -179.8(16) . . . . ?
C74 C75 C76 C71 3(3) . . . . ?
C74 C75 C76 C81 -174.8(17) . . . . ?
O10 C71 C76 C75 175.9(15) . . . . ?
C72 C71 C76 C75 -3(2) . . . . ?
O10 C71 C76 C81 -6(2) . . . . ?
C72 C71 C76 C81 174.6(16) . . . . ?
C75 C74 C77 C80 -11(2) . . . . ?
C73 C74 C77 C80 170.5(18) . . . . ?
C75 C74 C77 C79 107(2) . . . . ?
C73 C74 C77 C79 -72(2) . . . . ?
C75 C74 C77 C78 -133.9(19) . . . . ?
C73 C74 C77 C78 47(2) . . . . ?
C75 C76 C81 C83 89.2(19) . . . . ?
C71 C76 C81 C83 -89(2) . . . . ?
Li4 O11 C82 C87 172.6(18) . . . . ?
Li4 O11 C82 C83 -9(2) . . . . ?
C87 C82 C83 C84 -1(2) . . . . ?
O11 C82 C83 C84 -178.8(14) . . . . ?
C87 C82 C83 C81 179.5(18) . . . . ?
O11 C82 C83 C81 1(2) . . . . ?
C76 C81 C83 C82 98(2) . . . . ?
C76 C81 C83 C84 -81.8(19) . . . . ?
C82 C83 C84 C85 -2(3) . . . . ?
C81 C83 C84 C85 177.7(18) . . . . ?
C83 C84 C85 C86 2(3) . . . . ?
C83 C84 C85 C88 -178.7(16) . . . . ?
C84 C85 C86 C87 1(3) . . . . ?
C88 C85 C86 C87 -178.3(17) . . . . ?
C83 C82 C87 C86 3(3) . . . . ?
O11 C82 C87 C86 -178.4(15) . . . . ?
C83 C82 C87 C92 174.6(17) . . . . ?
O11 C82 C87 C92 -7(3) . . . . ?
C85 C86 C87 C82 -4(3) . . . . ?
C85 C86 C87 C92 -175.4(16) . . . . ?
C84 C85 C88 C91 177.0(18) . . . . ?
C86 C85 C88 C91 -4(2) . . . . ?
C84 C85 C88 C89 50(2) . . . . ?
C86 C85 C88 C89 -130.4(18) . . . . ?
C84 C85 C88 C90 -67(2) . . . . ?
C86 C85 C88 C90 112.9(18) . . . . ?
C82 C87 C92 C50 -82(2) . . . . ?
C86 C87 C92 C50 89(2) . . . . ?
C51 C50 C92 C87 -102.0(19) . . . . ?
C49 C50 C92 C87 78(2) . . . . ?
C96 O14 C93 C94 0(2) . . . . ?
Li4 O14 C93 C94 -155.3(17) . . . . ?
O14 C93 C94 C95 19(2) . . . . ?
C93 C94 C95 C96 -30(2) . . . . ?
C93 O14 C96 C95 -19(2) . . . . ?
Li4 O14 C96 C95 134.2(18) . . . . ?
C94 C95 C96 O14 32(2) . . . . ?
C100 O15 C97 C98 25(2) . . . . ?
O15 C97 C98 C99 -39(2) . . . . ?
C97 C98 C99 C100 37(2) . . . . ?
C97 O15 C100 C99 0(2) . . . . ?
C98 C99 C100 O15 -24(2) . . . . ?
C104 O16 C101 C102 -7(2) . . . . ?
O16 C101 C102 C103 27(2) . . . . ?
C101 C102 C103 C104 -37(2) . . . . ?
C101 O16 C104 C103 -17(2) . . . . ?
C102 C103 C104 O16 33(2) . . . . ?
C108 O17 C105 C106 -36(3) . . . . ?
O17 C105 C106 C107 22(3) . . . . ?
C105 C106 C107 C108 -3(3) . . . . ?
C105 O17 C108 C107 35(2) . . . . ?
C106 C107 C108 O17 -19(2) . . . . ?
C112 O18 C109 C110 -39(2) . . . . ?
O18 C109 C110 C111 18(2) . . . . ?
C109 C110 C111 C112 5(2) . . . . ?
C109 O18 C112 C111 43(2) . . . . ?
C110 C111 C112 O18 -29(2) . . . . ?
C116 O19 C113 C114 16(2) . . . . ?
O19 C113 C114 C115 4(2) . . . . ?
C113 C114 C115 C116 -21(2) . . . . ?
C113 O19 C116 C115 -29(2) . . . . ?
C114 C115 C116 O19 31(3) . . . . ?
C120 O20 C117 C118 -6(2) . . . . ?
O20 C117 C118 C119 -14(2) . . . . ?
C117 C118 C119 C120 28(3) . . . . ?
C118 C119 C120 O20 -32(2) . . . . ?
C117 O20 C120 C119 25(2) . . . . ?
